data_7716306
loop_
_publ_author_name
'Qu, Yao'
'Xi, Zhixian'
'Sun, Zhenzhou'
'Yang, Li'
'Liu, Rui'
'Dong, Ben'
'Wu, Biao'
'Yang, Xiao-Juan'

_publ_section_title
;
 Activation of cyclopentadiene derivatives by an &#x3b1;-diimine-ligated
 Mg-Mg-bonded compound.
;
_journal_issue 24
_journal_name_full 'Dalton transactions (Cambridge, England : 2003)'
_journal_page_first 10065
_journal_page_last 10069
_journal_paper_doi 10.1039/d4dt01038h
_journal_volume 53
_journal_year 2024
_chemical_formula_moiety 'C100 H148 K4 Mg2 N8 O3'
_chemical_formula_sum 'C100 H148 K4 Mg2 N8 O3'
_chemical_formula_weight 1715.28
_space_group_crystal_system monoclinic
_space_group_IT_number 15
_space_group_name_Hall '-I 2ya'
_space_group_name_H-M_alt 'I 1 2/a 1'
_atom_sites_solution_hydrogens geom
_atom_sites_solution_primary iterative
_audit_creation_date 2023-12-18
_audit_creation_method
;
Olex2 1.5
(compiled 2023.08.24 svn.re1ec1418 for OlexSys, GUI svn.r6817)
;
_audit_update_record
;
2024-01-26 deposited with the CCDC.	2024-05-09 downloaded from the CCDC.
;
_cell_angle_alpha 90
_cell_angle_beta 101.445(4)
_cell_angle_gamma 90
_cell_formula_units_Z 4
_cell_length_a 18.8718(8)
_cell_length_b 24.4841(10)
_cell_length_c 24.6090(7)
_cell_measurement_reflns_used 15514
_cell_measurement_temperature 100.00(10)
_cell_measurement_theta_max 30.0260
_cell_measurement_theta_min 2.1460
_cell_volume 11144.7(7)
_computing_cell_refinement 'CrysAlisPro 1.171.42.86a (Rigaku OD, 2023)'
_computing_data_collection 'CrysAlisPro 1.171.42.86a (Rigaku OD, 2023)'
_computing_data_reduction 'CrysAlisPro 1.171.42.86a (Rigaku OD, 2023)'
_computing_molecular_graphics 'Olex2 1.5 (Dolomanov et al., 2009)'
_computing_publication_material 'Olex2 1.5 (Dolomanov et al., 2009)'
_computing_structure_refinement 'SHELXL 2019/3 (Sheldrick, 2015)'
_computing_structure_solution 'olex2.solve 1.5 (Bourhis et al., 2015)'
_diffrn_ambient_temperature 100.15
_diffrn_detector_area_resol_mean 10.0000
_diffrn_detector_type HyPix
_diffrn_measured_fraction_theta_full 0.999
_diffrn_measured_fraction_theta_max 0.999
_diffrn_measurement_details
;
List of Runs (angles in degrees, time in seconds):

  # Type    Start    End  Width  t~exp~   \w     \q     \k     \f   Frames
#--------------------------------------------------------------------------
  1  \w    -12.00  28.00   0.50   13.00    --    3.55 -99.00 -90.00   80
  2  \w     -8.00  76.00   0.50   13.00    --    3.55  57.00 -90.00  168
  3  \w     13.00  58.00   0.50   13.00    --    3.55  57.00   0.00   90
  4  \w     13.00  51.00   0.50   13.00    --    3.55  19.00  60.00   76
;
_diffrn_measurement_device 'four-circle diffractometer'
_diffrn_measurement_device_type 'XtaLAB Synergy R, DW system, HyPix'
_diffrn_measurement_method '\w scans'
_diffrn_radiation_type MoK\a
_diffrn_radiation_wavelength 0.71073
_diffrn_reflns_av_R_equivalents 0.0254
_diffrn_reflns_av_unetI/netI 0.0252
_diffrn_reflns_Laue_measured_fraction_full 0.999
_diffrn_reflns_Laue_measured_fraction_max 0.999
_diffrn_reflns_limit_h_max 23
_diffrn_reflns_limit_h_min -23
_diffrn_reflns_limit_k_max 30
_diffrn_reflns_limit_k_min -30
_diffrn_reflns_limit_l_max 30
_diffrn_reflns_limit_l_min -28
_diffrn_reflns_number 36055
_diffrn_reflns_point_group_measured_fraction_full 0.999
_diffrn_reflns_point_group_measured_fraction_max 0.999
_diffrn_reflns_theta_full 25.242
_diffrn_reflns_theta_max 25.999
_diffrn_reflns_theta_min 2.344
_exptl_absorpt_coefficient_mu 0.216
_exptl_absorpt_correction_T_max 0.979
_exptl_absorpt_correction_T_min 0.979
_exptl_absorpt_correction_type multi-scan
_exptl_absorpt_process_details
;
CrysAlisPro 1.171.42.86a (Rigaku Oxford Diffraction, 2023)
Empirical absorption correction using spherical harmonics,
implemented in SCALE3 ABSPACK scaling algorithm.
;
_exptl_crystal_colour 'dark red'
_exptl_crystal_colour_primary colourless
_exptl_crystal_density_diffrn 1.022
_exptl_crystal_description block
_exptl_crystal_F_000 3712
_exptl_crystal_size_max 0.1
_exptl_crystal_size_mid 0.1
_exptl_crystal_size_min 0.1
_refine_diff_density_max 0.768
_refine_diff_density_min -0.380
_refine_diff_density_rms 0.057
_refine_ls_extinction_method none
_refine_ls_goodness_of_fit_ref 1.095
_refine_ls_hydrogen_treatment constr
_refine_ls_matrix_type full
_refine_ls_number_parameters 738
_refine_ls_number_reflns 10959
_refine_ls_number_restraints 203
_refine_ls_restrained_S_all 1.110
_refine_ls_R_factor_all 0.0813
_refine_ls_R_factor_gt 0.0649
_refine_ls_shift/su_max 0.002
_refine_ls_shift/su_mean 0.000
_refine_ls_structure_factor_coef Fsqd
_refine_ls_weighting_details 'w=1/[\s^2^(Fo^2^)+(0.1028P)^2^+12.6084P] where P=(Fo^2^+2Fc^2^)/3'
_refine_ls_weighting_scheme calc
_refine_ls_wR_factor_gt 0.1871
_refine_ls_wR_factor_ref 0.1964
_reflns_Friedel_coverage 0.000
_reflns_number_gt 8389
_reflns_number_total 10959
_reflns_threshold_expression 'I > 2\s(I)'
_cod_data_source_file d4dt01038h2.cif
_cod_data_source_block qy-20230621-1_auto
_cod_depositor_comments 'Adding full bibliography for 7716304--7716306.cif.'
_cod_database_code 7716306
_shelx_shelxl_version_number 2019/3
_shelx_space_group_comment
;
The symmetry employed for this shelxl refinement is uniquely defined
by the following loop, which should always be used as a source of
symmetry information in preference to the above space-group names.
They are only intended as comments.
;
_shelx_estimated_absorpt_t_max 0.979
_shelx_estimated_absorpt_t_min 0.979
_olex2_refinement_description
;
1. Fixed Uiso
 At 1.2 times of:
  All C(H) groups, All C(H,H) groups
 At 1.5 times of:
  All C(H,H,H) groups, All C(H,H,H,H,H,H) groups
2. Restrained distances
 O2-C63 = O2-C33
 1.37 with sigma of 0.02
 C63-C57 = C65-C33
 1.32 with sigma of 0.02
 C57-C65
 1.42 with sigma of 0.02
 O2'-C67 = O2'-C35
 1.37 with sigma of 0.02
 C67-C17 = C69-C35
 1.32 with sigma of 0.02
 C17-C69
 1.42 with sigma of 0.02
 H4C-H39B
 2.15 with sigma of 0.02
 H39B-H4B
 2.15 with sigma of 0.02
 O2-C57 = O2-C65 = C63-C65 = C57-C33
 2.21 with sigma of 0.04
 O2'-C17 = O2'-C69 = C67-C69 = C17-C35
 2.21 with sigma of 0.04
 N1-C7
 with sigma of 0.02
 C7-C49
 with sigma of 0.02
 C7-C47
 with sigma of 0.02
 C49-C25
 with sigma of 0.02
 C25-C45
 with sigma of 0.02
 C45-C23
 with sigma of 0.02
 C23-C47
 with sigma of 0.02
 N1-C49
 with sigma of 0.04
 N1-C47
 with sigma of 0.04
 C7-C25
 with sigma of 0.04
 C7-C23
 with sigma of 0.04
 C49-C45
 with sigma of 0.04
 C49-C47
 with sigma of 0.04
 C25-C23
 with sigma of 0.04
 C45-C47
 with sigma of 0.04
 O2-C63 \\sim O2-C33
 with sigma of 0.02
 C63-C57 \\sim C65-C33
 with sigma of 0.02
 O2-C65 \\sim O2-C57
 with sigma of 0.04
 C63-C65 \\sim C57-C33
 with sigma of 0.04
 O2'-C67 \\sim O2'-C35
 with sigma of 0.02
 C67-C17 \\sim C69-C35
 with sigma of 0.02
 O2'-C69 \\sim O2'-C17
 with sigma of 0.04
 C67-C69 \\sim C17-C35
 with sigma of 0.04
3. Restrained planarity
 O2, C63, C57, C65, C33
 with sigma of 0.1
 O2', C67, C17, C69, C35
 with sigma of 0.1
4. Uiso/Uaniso restraints and constraints
All non-hydrogen atoms have similar U: within 0.02A with sigma of 3.8 and sigma
for terminal atoms of 0.01 within 0.02A
O2 \\sim C63 \\sim C57 \\sim C65 \\sim C33: within 2A with sigma of 0.04 and
sigma for terminal atoms of 0.08 within 2A
O2' \\sim C67 \\sim C17 \\sim C69 \\sim C35: within 2A with sigma of 0.04 and
sigma for terminal atoms of 0.08 within 2A
5. Rigid body (RIGU) restrains
 with sigma for 1-2 distances of 0.001 and sigma for 1-3 distances of 0.002
 O2, C63, C57, C65, C33
 with sigma for 1-2 distances of 0.004 and sigma for 1-3 distances of 0.004
 O2', C67, C17, C69, C35
 with sigma for 1-2 distances of 0.004 and sigma for 1-3 distances of 0.004
 with sigma for 1-2 distances of 0.001 and sigma for 1-3 distances of 0.002
 with sigma for 1-2 distances of 0.001 and sigma for 1-3 distances of 0.002
6. Others
 Sof(C45)=Sof(H45)=Sof(C23)=Sof(H23)=Sof(C47)=Sof(C7)=Sof(C49)=Sof(C25)=
 Sof(H25)=1-FVAR(1)
 Sof(C52)=Sof(H52)=Sof(C54)=Sof(H54)=Sof(C56)=Sof(C58)=Sof(C60)=Sof(C62)=
 Sof(H62)=FVAR(1)
 Sof(C19)=Sof(H19A)=Sof(H19B)=Sof(H19C)=Sof(C41)=Sof(H41A)=Sof(H41B)=Sof(H41C)=
 1-FVAR(2)
 Sof(C4)=Sof(H4A)=Sof(H4B)=Sof(H4C)=Sof(C3)=Sof(H3A)=Sof(H3B)=Sof(H3C)=FVAR(2)
 Sof(C72)=Sof(C9)=1-FVAR(3)
 Sof(C2)=Sof(C1)=FVAR(3)
 Sof(C64)=Sof(H64)=Sof(C70)=Sof(H70A)=Sof(H70B)=Sof(H70C)=Sof(C39)=Sof(H39A)=
 Sof(H39B)=Sof(H39C)=1-FVAR(4)
 Sof(C59)=Sof(H59A)=Sof(H59B)=Sof(H59C)=Sof(C15)=Sof(H15A)=Sof(H15B)=Sof(H15C)=
 Sof(C61)=Sof(H61)=FVAR(4)
 Sof(C31)=Sof(H31A)=Sof(H31B)=Sof(H31C)=1-FVAR(5)
 Sof(C71)=Sof(H71A)=Sof(H71B)=Sof(H71C)=FVAR(5)
 Fixed Sof: H37B(0.5) H37A(0.5) H37C(0.5) H37E(0.5) H37D(0.5) H37F(0.5)
 C5(0.5) H5(0.5) C21(0.5) H21A(0.5) H21B(0.5) H21C(0.5) C43(0.5) H43(0.5)
 C11(0.5) H11A(0.5) H11B(0.5) H11C(0.5) C51(0.5) H51(0.5) C13(0.5) H13(0.5)
 C53(0.5) H53A(0.5) H53B(0.5) H53C(0.5) C27(0.5) H27A(0.5) H27B(0.5) H27C(0.5)
 O2(0.4) C63(0.4) H63A(0.4) H63B(0.4) C57(0.4) H57A(0.4) H57B(0.4) C65(0.4)
 H65A(0.4) H65B(0.4) C33(0.4) H33A(0.4) H33B(0.4) O2'(0.6) C67(0.6) H67A(0.6)
 H67B(0.6) C17(0.6) H17A(0.6) H17B(0.6) C69(0.6) H69A(0.6) H69B(0.6) C35(0.6)
 H35A(0.6) H35B(0.6)
7.a Ternary CH refined with riding coordinates:
 C29(H29), C10(H10)
7.b Secondary CH2 refined with riding coordinates:
 C63(H63A,H63B), C57(H57A,H57B), C65(H65A,H65B), C33(H33A,H33B), C67(H67A,
 H67B), C17(H17A,H17B), C69(H69A,H69B), C35(H35A,H35B)
7.c Aromatic/amide H refined with riding coordinates:
 C6(H6), C16(H16), C24(H24), C26(H26), C28(H28), C30(H30), C32(H32), C34(H34),
 C38(H38), C40(H40), C44(H44), C45(H45), C23(H23), C25(H25)
7.d Fitted hexagon refined as free rotating group:
 C45(C23,C47,C7,C49,C25)
7.e Idealised Me refined as rotating group:
 C14(H14A,H14B,H14C), C18(H18A,H18B,H18C), C46(H46A,H46B,H46C), C48(H48A,H48B,
 H48C), C4(H4A,H4B,H4C), C3(H3A,H3B,H3C)
;
_smtbx_masks_void_probe_radius 1.2
_smtbx_masks_void_truncation_radius 1.2
_olex2_submission_special_instructions 'No special instructions were received'
_oxdiff_exptl_absorpt_empirical_details
;
Empirical correction (ABSPACK) includes:
- Absorption correction using spherical harmonics
- Frame scaling
;

loop_
_space_group_symop_operation_xyz
'x, y, z'
'-x+1/2, y, -z'
'x+1/2, y+1/2, z+1/2'
'-x+1, y+1/2, -z+1/2'
'-x, -y, -z'
'x-1/2, -y, z'
'-x+1/2, -y+1/2, -z+1/2'
'x, -y+1/2, z+1/2'

loop_
_atom_site_label
_atom_site_type_symbol
_atom_site_fract_x
_atom_site_fract_y
_atom_site_fract_z
_atom_site_U_iso_or_equiv
_atom_site_adp_type
_atom_site_occupancy
_atom_site_site_symmetry_order
_atom_site_calc_flag
_atom_site_refinement_flags_posn
_atom_site_refinement_flags_adp
_atom_site_refinement_flags_occupancy
_atom_site_disorder_assembly
_atom_site_disorder_group
K1 K 0.750000 0.77034(3) 0.500000 0.0463(2) Uani 1 2 d S T P . .
K3 K 0.250000 0.65545(4) 0.500000 0.0555(2) Uani 1 2 d S T P . .
K2 K 0.51378(4) 0.73559(3) 0.61051(2) 0.0591(2) Uani 1 1 d . . . . .
Mg1 Mg 0.46555(4) 0.65083(3) 0.33999(3) 0.03220(19) Uani 1 1 d . . . . .
N3 N 0.55071(11) 0.67589(8) 0.40819(7) 0.0358(4) Uani 1 1 d . . . . .
N4 N 0.40190(12) 0.67283(10) 0.40084(8) 0.0438(5) Uani 1 1 d . . . . .
N2 N 0.47434(13) 0.68106(9) 0.26663(8) 0.0461(5) Uani 1 1 d . . . . .
N1 N 0.43732(17) 0.58078(9) 0.30039(10) 0.0595(7) Uani 1 1 d D . . . .
C29 C 0.44589(14) 0.70189(11) 0.45109(9) 0.0393(5) Uani 1 1 d . . . . .
H29 H 0.447793 0.741302 0.440825 0.047 Uiso 1 1 calc R U . . .
C55 C 0.57318(14) 0.71424(10) 0.50569(9) 0.0396(6) Uani 1 1 d . . . . .
C6 C 0.62748(15) 0.69261(12) 0.54838(9) 0.0445(6) Uani 1 1 d . . . . .
H6 H 0.639550 0.655073 0.553811 0.053 Uiso 1 1 calc R U . . .
C8 C 0.41231(15) 0.69959(11) 0.50217(9) 0.0431(6) Uani 1 1 d . . . . .
C10 C 0.52397(14) 0.68098(10) 0.46246(8) 0.0379(5) Uani 1 1 d . . . . .
H10 H 0.522993 0.643217 0.477780 0.045 Uiso 1 1 calc R U . . .
C12 C 0.51570(15) 0.72419(10) 0.25221(8) 0.0412(6) Uani 1 1 d . . . . .
C14 C 0.56975(15) 0.72981(11) 0.38813(9) 0.0414(6) Uani 1 1 d . . . . .
H14A H 0.587101 0.725194 0.353420 0.062 Uiso 1 1 calc R U . . .
H14B H 0.607828 0.746586 0.416016 0.062 Uiso 1 1 calc R U . . .
H14C H 0.526940 0.753394 0.381644 0.062 Uiso 1 1 calc R U . . .
C16 C 0.66027(16) 0.73573(13) 0.58111(10) 0.0495(7) Uani 1 1 d . . . . .
H16 H 0.698024 0.732482 0.612832 0.059 Uiso 1 1 calc R U . . .
C18 C 0.61620(14) 0.64133(12) 0.41692(10) 0.0438(6) Uani 1 1 d . . . . .
H18A H 0.605852 0.606204 0.432772 0.066 Uiso 1 1 calc R U . . .
H18B H 0.655420 0.659735 0.442423 0.066 Uiso 1 1 calc R U . . .
H18C H 0.630763 0.635141 0.381340 0.066 Uiso 1 1 calc R U . . .
O1 O 0.250000 0.54466(16) 0.500000 0.1010(14) Uani 1 2 d S T P . .
C20 C 0.58517(16) 0.71613(12) 0.23944(9) 0.0467(6) Uani 1 1 d . . . . .
C22 C 0.49049(16) 0.77833(11) 0.25438(10) 0.0463(6) Uani 1 1 d . . . . .
C24 C 0.41610(16) 0.65617(12) 0.54055(10) 0.0491(7) Uani 1 1 d . . . . .
H24 H 0.438956 0.621919 0.538193 0.059 Uiso 1 1 calc R U . . .
C26 C 0.57442(16) 0.77138(11) 0.51266(10) 0.0461(6) Uani 1 1 d . . . . .
H26 H 0.544118 0.796742 0.489743 0.055 Uiso 1 1 calc R U . . .
C28 C 0.37387(16) 0.74232(12) 0.52109(11) 0.0486(6) Uani 1 1 d . . . . .
H28 H 0.362596 0.776573 0.503329 0.058 Uiso 1 1 calc R U . . .
C30 C 0.62802(17) 0.78464(13) 0.55922(11) 0.0514(7) Uani 1 1 d . . . . .
H30 H 0.640143 0.820290 0.573274 0.062 Uiso 1 1 calc R U . . .
C32 C 0.53126(19) 0.82147(12) 0.23855(11) 0.0545(7) Uani 1 1 d . . . . .
H32 H 0.514000 0.857864 0.239197 0.065 Uiso 1 1 calc R U . . .
C34 C 0.59556(18) 0.81186(14) 0.22220(11) 0.0580(8) Uani 1 1 d . . . . .
H34 H 0.621165 0.841278 0.209862 0.070 Uiso 1 1 calc R U . . .
C36 C 0.42114(18) 0.78806(14) 0.27467(12) 0.0591(8) Uani 1 1 d . . . . .
H36 H 0.419857 0.759863 0.303855 0.071 Uiso 1 1 calc R U . . .
C38 C 0.62264(17) 0.76038(13) 0.22361(11) 0.0533(7) Uani 1 1 d . . . . .
H38 H 0.668116 0.754458 0.213586 0.064 Uiso 1 1 calc R U . . .
C40 C 0.35494(17) 0.72539(13) 0.57115(11) 0.0548(7) Uani 1 1 d . . . . .
H40 H 0.329279 0.746667 0.593125 0.066 Uiso 1 1 calc R U . . .
C42 C 0.26559(17) 0.45441(13) 0.47423(13) 0.0567(7) Uani 1 1 d . . . . .
H42A H 0.310257 0.432188 0.479425 0.068 Uiso 1 1 calc R U . . .
H42B H 0.230375 0.439865 0.442261 0.068 Uiso 1 1 calc R U . . .
C44 C 0.37999(18) 0.67252(13) 0.58303(11) 0.0554(7) Uani 1 1 d . . . . .
H44 H 0.373957 0.651212 0.614051 0.067 Uiso 1 1 calc R U . . .
C46 C 0.33559(16) 0.70452(16) 0.37904(11) 0.0618(9) Uani 1 1 d . . . . .
H46A H 0.348826 0.741640 0.369985 0.093 Uiso 1 1 calc R U . . .
H46B H 0.305412 0.706122 0.407145 0.093 Uiso 1 1 calc R U . . .
H46C H 0.308605 0.686772 0.345561 0.093 Uiso 1 1 calc R U . . .
C48 C 0.3817(2) 0.61669(14) 0.41451(12) 0.0637(9) Uani 1 1 d . . . . .
H48A H 0.352828 0.599571 0.381410 0.095 Uiso 1 1 calc R U . . .
H48B H 0.353389 0.618236 0.443817 0.095 Uiso 1 1 calc R U . . .
H48C H 0.425625 0.595152 0.427356 0.095 Uiso 1 1 calc R U . . .
C50 C 0.3547(2) 0.77757(19) 0.22945(16) 0.0805(11) Uani 1 1 d . . . . .
H50A H 0.354605 0.802982 0.198660 0.121 Uiso 1 1 calc R U . . .
H50B H 0.310954 0.783035 0.244541 0.121 Uiso 1 1 calc R U . . .
H50C H 0.355952 0.739955 0.216061 0.121 Uiso 1 1 calc R U . . .
C52 C 0.3313(3) 0.4451(3) 0.3484(3) 0.066(3) Uani 0.432(9) 1 d DG . P A 1
H52 H 0.305363 0.414400 0.357603 0.079 Uiso 0.432(9) 1 calc R U P A 1
C54 C 0.3978(4) 0.4588(2) 0.3812(2) 0.052(2) Uani 0.432(9) 1 d DG . P A 1
H54 H 0.417188 0.437306 0.412802 0.062 Uiso 0.432(9) 1 calc R U P A 1
C56 C 0.4358(3) 0.5037(2) 0.3677(3) 0.0404(17) Uani 0.432(9) 1 d DG . P A 1
C58 C 0.4073(4) 0.5351(3) 0.3214(3) 0.038(3) Uani 0.432(9) 1 d DG . P A 1
C60 C 0.3409(5) 0.5215(4) 0.2887(3) 0.061(3) Uani 0.432(9) 1 d DG . P A 1
C62 C 0.3029(3) 0.4765(4) 0.3021(3) 0.074(4) Uani 0.432(9) 1 d DG . P A 1
H62 H 0.257512 0.467234 0.279717 0.089 Uiso 0.432(9) 1 calc R U P A 1
C64 C 0.6385(7) 0.6647(7) 0.2531(5) 0.049(2) Uani 0.459(14) 1 d . . P B 2
H64 H 0.609496 0.634913 0.265980 0.059 Uiso 0.459(14) 1 calc R U P B 2
C66 C 0.2816(2) 0.51339(16) 0.46570(17) 0.0736(10) Uani 1 1 d . . . . .
H66A H 0.334526 0.519442 0.473818 0.088 Uiso 1 1 calc R U . . .
H66B H 0.262640 0.523770 0.426638 0.088 Uiso 1 1 calc R U . . .
C68 C 0.4184(2) 0.84323(17) 0.30304(17) 0.0862(13) Uani 1 1 d . . . . .
H68A H 0.461588 0.847599 0.332255 0.129 Uiso 1 1 calc R U . . .
H68B H 0.375137 0.844981 0.319398 0.129 Uiso 1 1 calc R U . . .
H68C H 0.416666 0.872539 0.275688 0.129 Uiso 1 1 calc R U . . .
C70 C 0.6889(7) 0.6606(7) 0.2786(6) 0.077(3) Uani 0.459(14) 1 d . . P B 1
H70A H 0.708853 0.623616 0.278810 0.116 Uiso 0.459(14) 1 calc R U P B 1
H70B H 0.690053 0.672490 0.316751 0.116 Uiso 0.459(14) 1 calc R U P B 1
H70C H 0.717874 0.685638 0.260813 0.116 Uiso 0.459(14) 1 calc R U P B 1
C72 C 0.4186(10) 0.5959(4) 0.2382(3) 0.039(3) Uani 0.44(3) 1 d . . P A 2
C9 C 0.4372(11) 0.6462(6) 0.2245(4) 0.051(3) Uani 0.44(3) 1 d . . P A 2
C37 C 0.5734(3) 0.4858(2) 0.3874(3) 0.1109(16) Uani 1 1 d . . . . .
H37B H 0.587284 0.502905 0.355110 0.166 Uiso 0.5 1 calc R U P C 1
H37A H 0.559955 0.447624 0.378916 0.166 Uiso 0.5 1 calc R U P C 1
H37C H 0.614212 0.487226 0.419008 0.166 Uiso 0.5 1 calc R U P C 1
H37E H 0.623676 0.496870 0.389100 0.166 Uiso 0.5 1 calc R U P D 2
H37D H 0.569674 0.445932 0.384511 0.166 Uiso 0.5 1 calc R U P D 2
H37F H 0.557751 0.497851 0.421172 0.166 Uiso 0.5 1 calc R U P D 2
C19 C 0.4292(6) 0.6643(4) 0.1657(3) 0.080(3) Uani 0.527(9) 1 d . . P A 2
H19A H 0.395819 0.695344 0.158888 0.119 Uiso 0.527(9) 1 calc R U P A 2
H19B H 0.410091 0.634138 0.140919 0.119 Uiso 0.527(9) 1 calc R U P A 2
H19C H 0.476485 0.675345 0.158632 0.119 Uiso 0.527(9) 1 calc R U P A 2
C39 C 0.6115(7) 0.6267(4) 0.1922(3) 0.071(3) Uani 0.459(14) 1 d . . P B 1
H39A H 0.586942 0.648021 0.160246 0.106 Uiso 0.459(14) 1 calc R U P B 1
H39B H 0.585403 0.592388 0.194129 0.106 Uiso 0.459(14) 1 calc DR U P B 1
H39C H 0.661076 0.618779 0.188192 0.106 Uiso 0.459(14) 1 calc R U P B 1
C5 C 0.5078(3) 0.5170(3) 0.4023(3) 0.0597(15) Uani 0.5 1 d . . P A 1
H5 H 0.516317 0.556796 0.397198 0.072 Uiso 0.5 1 calc R U P A 1
C41 C 0.3963(5) 0.5520(3) 0.1956(2) 0.074(3) Uani 0.527(9) 1 d . . P A 2
H41A H 0.394600 0.516771 0.214220 0.112 Uiso 0.527(9) 1 calc R U P A 2
H41B H 0.431427 0.550002 0.171145 0.112 Uiso 0.527(9) 1 calc R U P A 2
H41C H 0.348410 0.560499 0.173562 0.112 Uiso 0.527(9) 1 calc R U P A 2
C21 C 0.5158(4) 0.5072(3) 0.4638(3) 0.0691(18) Uani 0.5 1 d . . P A 1
H21A H 0.476194 0.525249 0.477171 0.104 Uiso 0.5 1 calc R U P A 1
H21B H 0.562111 0.522073 0.483261 0.104 Uiso 0.5 1 calc R U P A 1
H21C H 0.514298 0.467842 0.470862 0.104 Uiso 0.5 1 calc R U P A 1
C43 C 0.5326(4) 0.5079(3) 0.3446(3) 0.0633(17) Uani 0.5 1 d . . P A 2
H43 H 0.536243 0.548229 0.350690 0.076 Uiso 0.5 1 calc R U P A 2
C11 C 0.5585(5) 0.4972(5) 0.2924(5) 0.122(4) Uani 0.5 1 d . . P A 2
H11A H 0.610230 0.505466 0.297948 0.183 Uiso 0.5 1 calc R U P A 2
H11B H 0.531880 0.520402 0.262783 0.183 Uiso 0.5 1 calc R U P A 2
H11C H 0.550428 0.458730 0.282027 0.183 Uiso 0.5 1 calc R U P A 2
C45 C 0.3575(3) 0.43200(14) 0.35016(17) 0.0422(17) Uani 0.568(9) 1 d DG . P A 2
H45 H 0.342058 0.398696 0.363840 0.051 Uiso 0.568(9) 1 calc R U P A 2
C23 C 0.4307(3) 0.44486(13) 0.35961(19) 0.0562(19) Uani 0.568(9) 1 d DG . P A 2
H23 H 0.465224 0.420339 0.379739 0.067 Uiso 0.568(9) 1 calc R U P A 2
C47 C 0.4533(2) 0.49359(14) 0.3396(2) 0.0512(17) Uani 0.568(9) 1 d DG . P A 2
C7 C 0.4028(3) 0.52947(15) 0.3101(2) 0.0345(19) Uani 0.568(9) 1 d DG . P A 2
C49 C 0.3296(2) 0.51661(19) 0.3007(3) 0.0397(16) Uani 0.568(9) 1 d DG . P A 2
C25 C 0.3070(2) 0.46788(19) 0.3207(3) 0.0469(19) Uani 0.568(9) 1 d DG . P A 2
H25 H 0.256991 0.459093 0.314250 0.056 Uiso 0.568(9) 1 calc R U P A 2
C51 C 0.2688(3) 0.5530(2) 0.2729(2) 0.0505(12) Uani 0.5 1 d . . P A 2
H51 H 0.291750 0.587456 0.262934 0.061 Uiso 0.5 1 calc R U P A 2
C13 C 0.3011(4) 0.5577(3) 0.2406(3) 0.0690(17) Uani 0.5 1 d . . P A 1
H13 H 0.338402 0.565710 0.218053 0.083 Uiso 0.5 1 calc R U P A 1
C53 C 0.2805(5) 0.6121(4) 0.2590(4) 0.098(3) Uani 0.5 1 d . . P A 1
H53A H 0.262070 0.634798 0.226441 0.146 Uiso 0.5 1 calc R U P A 1
H53B H 0.323033 0.629656 0.281578 0.146 Uiso 0.5 1 calc R U P A 1
H53C H 0.242960 0.607813 0.280994 0.146 Uiso 0.5 1 calc R U P A 1
C27 C 0.2164(3) 0.5696(3) 0.3090(3) 0.0577(14) Uani 0.5 1 d . . P A 2
H27A H 0.186596 0.538092 0.314533 0.087 Uiso 0.5 1 calc R U P A 2
H27B H 0.185330 0.599027 0.290834 0.087 Uiso 0.5 1 calc R U P A 2
H27C H 0.243398 0.582291 0.344912 0.087 Uiso 0.5 1 calc R U P A 2
C4 C 0.4748(6) 0.6427(4) 0.1706(3) 0.066(3) Uani 0.473(9) 1 d . . P A 1
H4A H 0.432870 0.663781 0.152009 0.098 Uiso 0.473(9) 1 calc R U P A 1
H4B H 0.475550 0.607289 0.152108 0.098 Uiso 0.473(9) 1 calc DR U P A 1
H4C H 0.519234 0.662773 0.168932 0.098 Uiso 0.473(9) 1 calc DR U P A 1
C3 C 0.4615(4) 0.5311(3) 0.2187(3) 0.058(2) Uani 0.473(9) 1 d . . P A 1
H3A H 0.499750 0.508378 0.240304 0.087 Uiso 0.473(9) 1 calc R U P A 1
H3B H 0.473151 0.539168 0.182490 0.087 Uiso 0.473(9) 1 calc R U P A 1
H3C H 0.415347 0.511537 0.213514 0.087 Uiso 0.473(9) 1 calc R U P A 1
C2 C 0.4700(10) 0.6337(5) 0.2298(4) 0.050(3) Uani 0.56(3) 1 d . . P A 1
C1 C 0.4558(10) 0.5835(4) 0.2491(4) 0.048(3) Uani 0.56(3) 1 d . . P A 1
C59 C 0.6626(8) 0.6431(5) 0.2024(3) 0.095(5) Uani 0.541(14) 1 d . . P B 2
H59A H 0.696073 0.669140 0.190693 0.143 Uiso 0.541(14) 1 calc R U P B 2
H59B H 0.620456 0.638113 0.172415 0.143 Uiso 0.541(14) 1 calc R U P B 2
H59C H 0.687109 0.607947 0.211166 0.143 Uiso 0.541(14) 1 calc R U P B 2
C15 C 0.7002(5) 0.6748(5) 0.2990(4) 0.062(2) Uani 0.541(14) 1 d . . P B 2
H15A H 0.721916 0.639889 0.312895 0.093 Uiso 0.541(14) 1 calc R U P B 2
H15B H 0.683529 0.694183 0.328930 0.093 Uiso 0.541(14) 1 calc R U P B 2
H15C H 0.736370 0.697088 0.285558 0.093 Uiso 0.541(14) 1 calc R U P B 2
C61 C 0.6131(6) 0.6606(6) 0.2472(4) 0.052(2) Uani 0.541(14) 1 d . . P B 1
H61 H 0.583160 0.640538 0.269965 0.063 Uiso 0.541(14) 1 calc R U P B 1
C31 C 0.2267(5) 0.5283(3) 0.2173(5) 0.092(3) Uani 0.75(3) 1 d . . P A 2
H31A H 0.260141 0.521864 0.192238 0.137 Uiso 0.75(3) 1 calc R U P A 2
H31B H 0.188868 0.553827 0.200044 0.137 Uiso 0.75(3) 1 calc R U P A 2
H31C H 0.204465 0.493621 0.224854 0.137 Uiso 0.75(3) 1 calc R U P A 2
O2 O 0.8202(9) 0.8500(7) 0.5685(5) 0.077(4) Uani 0.4 1 d D U P E 1
C63 C 0.8228(11) 0.8542(7) 0.6250(6) 0.106(6) Uani 0.4 1 d D U P E 1
H63A H 0.773296 0.850762 0.632318 0.127 Uiso 0.4 1 calc R U P E 1
H63B H 0.852167 0.823818 0.644217 0.127 Uiso 0.4 1 calc R U P E 1
C57 C 0.8522(12) 0.9032(8) 0.6460(7) 0.130(7) Uani 0.4 1 d D U P E 1
H57A H 0.894957 0.897050 0.675880 0.155 Uiso 0.4 1 calc R U P E 1
H57B H 0.816245 0.924966 0.660988 0.155 Uiso 0.4 1 calc R U P E 1
C65 C 0.8721(15) 0.9301(8) 0.6008(9) 0.150(7) Uani 0.4 1 d D U P E 1
H65A H 0.842070 0.963197 0.591027 0.179 Uiso 0.4 1 calc R U P E 1
H65B H 0.923475 0.941308 0.610290 0.179 Uiso 0.4 1 calc R U P E 1
C33 C 0.8612(12) 0.8934(8) 0.5562(8) 0.111(5) Uani 0.4 1 d D U P E 1
H33A H 0.835857 0.911913 0.522104 0.134 Uiso 0.4 1 calc R U P E 1
H33B H 0.908336 0.879990 0.549791 0.134 Uiso 0.4 1 calc R U P E 1
O2' O 0.8084(5) 0.8400(4) 0.5804(3) 0.0588(17) Uani 0.6 1 d D U P E 2
C67 C 0.8077(6) 0.8422(3) 0.6369(3) 0.073(2) Uani 0.6 1 d D U P E 2
H67A H 0.847494 0.819946 0.658118 0.088 Uiso 0.6 1 calc R U P E 2
H67B H 0.761253 0.828015 0.644034 0.088 Uiso 0.6 1 calc R U P E 2
C17 C 0.8168(7) 0.8996(4) 0.6535(4) 0.101(4) Uani 0.6 1 d D U P E 2
H17A H 0.770245 0.915251 0.658856 0.121 Uiso 0.6 1 calc R U P E 2
H17B H 0.852579 0.903168 0.688647 0.121 Uiso 0.6 1 calc R U P E 2
C69 C 0.8405(12) 0.9261(5) 0.6115(6) 0.180(7) Uani 0.6 1 d D U P E 2
H69A H 0.890375 0.939645 0.624606 0.216 Uiso 0.6 1 calc R U P E 2
H69B H 0.808835 0.957632 0.598555 0.216 Uiso 0.6 1 calc R U P E 2
C35 C 0.8387(10) 0.8870(6) 0.5664(5) 0.137(6) Uani 0.6 1 d D U P E 2
H35A H 0.809767 0.901890 0.531505 0.164 Uiso 0.6 1 calc R U P E 2
H35B H 0.888327 0.879893 0.560625 0.164 Uiso 0.6 1 calc R U P E 2
C71 C 0.2381(14) 0.5241(18) 0.1983(12) 0.112(9) Uani 0.25(3) 1 d . . P A 1
H71A H 0.193298 0.524465 0.212750 0.167 Uiso 0.25(3) 1 calc R U P A 1
H71B H 0.253743 0.486214 0.195179 0.167 Uiso 0.25(3) 1 calc R U P A 1
H71C H 0.229595 0.541361 0.161686 0.167 Uiso 0.25(3) 1 calc R U P A 1

loop_
_atom_site_aniso_label
_atom_site_aniso_U_11
_atom_site_aniso_U_22
_atom_site_aniso_U_33
_atom_site_aniso_U_23
_atom_site_aniso_U_13
_atom_site_aniso_U_12
K1 0.0592(5) 0.0540(5) 0.0257(3) 0.000 0.0081(3) 0.000
K3 0.0721(6) 0.0616(6) 0.0412(4) 0.000 0.0317(4) 0.000
K2 0.0653(4) 0.0883(5) 0.0269(3) -0.0123(3) 0.0168(3) 0.0104(3)
Mg1 0.0439(4) 0.0351(4) 0.0202(3) 0.0043(3) 0.0126(3) 0.0102(3)
N3 0.0461(11) 0.0437(11) 0.0195(8) 0.0040(7) 0.0113(8) 0.0105(9)
N4 0.0500(12) 0.0573(13) 0.0279(10) -0.0058(9) 0.0167(9) 0.0009(10)
N2 0.0661(15) 0.0480(12) 0.0234(9) 0.0052(8) 0.0072(9) -0.0111(11)
N1 0.111(2) 0.0357(12) 0.0439(13) -0.0060(9) 0.0446(14) -0.0095(13)
C29 0.0526(15) 0.0445(13) 0.0235(10) -0.0007(9) 0.0143(10) 0.0069(11)
C55 0.0552(15) 0.0454(14) 0.0199(10) 0.0017(9) 0.0118(10) 0.0107(11)
C6 0.0597(16) 0.0546(15) 0.0220(10) 0.0043(10) 0.0152(10) 0.0150(13)
C8 0.0565(16) 0.0514(15) 0.0256(11) -0.0031(10) 0.0183(11) 0.0088(12)
C10 0.0564(15) 0.0413(13) 0.0192(10) 0.0048(9) 0.0155(10) 0.0114(11)
C12 0.0589(16) 0.0483(14) 0.0144(9) 0.0082(9) 0.0027(10) -0.0010(12)
C14 0.0534(15) 0.0506(15) 0.0212(10) 0.0051(9) 0.0094(10) 0.0025(12)
C16 0.0548(16) 0.0730(19) 0.0217(11) 0.0000(11) 0.0104(11) 0.0128(14)
C18 0.0500(15) 0.0565(16) 0.0255(11) 0.0001(10) 0.0093(10) 0.0148(12)
O1 0.174(5) 0.058(2) 0.074(2) 0.000 0.034(3) 0.000
C20 0.0624(17) 0.0626(17) 0.0167(10) 0.0043(10) 0.0116(10) 0.0008(14)
C22 0.0606(17) 0.0538(16) 0.0243(11) 0.0115(10) 0.0081(11) 0.0081(13)
C24 0.0668(18) 0.0557(16) 0.0305(12) 0.0008(11) 0.0238(12) 0.0127(13)
C26 0.0601(17) 0.0500(15) 0.0285(12) -0.0014(10) 0.0090(11) 0.0140(13)
C28 0.0579(17) 0.0542(16) 0.0375(13) -0.0040(11) 0.0184(12) 0.0098(13)
C30 0.0644(18) 0.0594(17) 0.0316(12) -0.0107(12) 0.0122(12) 0.0057(14)
C32 0.086(2) 0.0423(15) 0.0352(13) 0.0038(11) 0.0111(14) 0.0025(14)
C34 0.078(2) 0.071(2) 0.0287(12) 0.0038(12) 0.0188(13) -0.0160(17)
C36 0.070(2) 0.0682(19) 0.0393(14) 0.0211(13) 0.0127(13) 0.0237(16)
C38 0.0634(18) 0.070(2) 0.0295(12) 0.0028(12) 0.0160(12) -0.0034(15)
C40 0.0655(18) 0.0677(19) 0.0386(14) -0.0129(13) 0.0276(13) 0.0072(15)
C42 0.0533(17) 0.0594(18) 0.0626(18) 0.0032(14) 0.0243(14) 0.0014(14)
C44 0.076(2) 0.0672(19) 0.0300(12) 0.0007(12) 0.0282(13) 0.0122(16)
C46 0.0441(16) 0.110(3) 0.0339(13) -0.0088(15) 0.0151(12) 0.0087(16)
C48 0.086(2) 0.079(2) 0.0379(14) -0.0166(14) 0.0399(15) -0.0261(18)
C50 0.065(2) 0.116(3) 0.065(2) 0.028(2) 0.0230(18) 0.004(2)
C52 0.068(7) 0.061(6) 0.081(8) -0.024(6) 0.046(6) -0.002(6)
C54 0.066(5) 0.048(4) 0.044(4) -0.001(3) 0.019(4) -0.006(3)
C56 0.054(4) 0.034(3) 0.038(4) -0.004(3) 0.020(3) 0.005(3)
C58 0.055(5) 0.034(4) 0.026(4) -0.020(3) 0.013(3) 0.004(3)
C60 0.052(6) 0.061(6) 0.076(8) -0.005(5) 0.031(5) 0.004(4)
C62 0.051(5) 0.123(11) 0.054(7) -0.032(6) 0.022(4) -0.002(6)
C64 0.045(5) 0.065(5) 0.041(4) 0.009(3) 0.018(4) 0.022(5)
C66 0.059(2) 0.080(2) 0.084(2) 0.020(2) 0.0192(18) 0.0002(17)
C68 0.090(3) 0.096(3) 0.074(2) 0.003(2) 0.020(2) 0.050(2)
C70 0.053(5) 0.122(9) 0.054(6) -0.016(6) 0.005(4) 0.032(5)
C72 0.044(7) 0.052(4) 0.020(3) 0.003(3) 0.007(3) 0.007(4)
C9 0.056(7) 0.065(6) 0.029(3) 0.017(3) 0.005(4) -0.008(5)
C37 0.086(3) 0.113(4) 0.143(5) 0.002(3) 0.044(3) -0.006(3)
C19 0.108(7) 0.084(6) 0.034(3) 0.013(3) -0.016(4) -0.030(5)
C39 0.079(7) 0.095(6) 0.046(3) -0.015(3) 0.029(4) -0.008(5)
C5 0.055(3) 0.057(4) 0.066(4) 0.021(3) 0.010(3) 0.010(3)
C41 0.121(7) 0.068(4) 0.037(3) 0.000(3) 0.023(3) -0.016(4)
C21 0.079(5) 0.067(4) 0.056(4) 0.012(3) 0.002(3) 0.009(4)
C43 0.073(4) 0.042(3) 0.067(4) -0.002(3) -0.005(3) 0.011(3)
C11 0.056(5) 0.157(10) 0.164(10) -0.029(8) 0.046(6) -0.024(6)
C45 0.061(4) 0.038(3) 0.028(2) 0.0002(19) 0.011(2) 0.002(3)
C23 0.090(5) 0.035(3) 0.035(3) 0.0017(19) -0.008(3) 0.023(3)
C47 0.074(4) 0.034(2) 0.041(3) -0.007(2) -0.001(3) 0.006(2)
C7 0.065(5) 0.027(3) 0.015(2) -0.001(2) 0.016(2) 0.013(3)
C49 0.049(4) 0.030(3) 0.042(3) -0.007(2) 0.011(3) 0.000(3)
C25 0.054(4) 0.040(3) 0.047(5) -0.011(3) 0.009(3) 0.000(3)
C51 0.065(3) 0.045(3) 0.043(3) 0.002(2) 0.013(2) 0.018(2)
C13 0.051(4) 0.077(4) 0.073(4) 0.000(3) -0.003(3) 0.002(3)
C53 0.097(6) 0.095(5) 0.090(6) -0.012(4) -0.007(5) 0.028(4)
C27 0.053(3) 0.060(4) 0.059(3) -0.007(3) 0.010(2) 0.020(3)
C4 0.105(7) 0.064(5) 0.026(3) -0.006(3) 0.008(4) -0.030(5)
C3 0.077(5) 0.058(4) 0.048(4) -0.016(3) 0.032(4) -0.010(3)
C2 0.076(8) 0.057(5) 0.021(3) -0.012(3) 0.019(4) -0.024(5)
C1 0.065(8) 0.049(4) 0.032(3) -0.011(3) 0.020(4) -0.004(4)
C59 0.141(11) 0.098(7) 0.057(4) 0.006(4) 0.043(5) 0.064(7)
C15 0.042(4) 0.100(7) 0.047(4) 0.019(4) 0.014(3) 0.018(4)
C61 0.048(5) 0.085(5) 0.028(3) 0.004(3) 0.016(3) 0.021(5)
C31 0.100(5) 0.083(4) 0.076(4) -0.033(3) -0.019(3) 0.042(4)
O2 0.122(7) 0.067(7) 0.050(6) -0.021(5) 0.036(5) -0.036(5)
C63 0.166(13) 0.099(9) 0.059(8) -0.034(6) 0.037(7) -0.052(9)
C57 0.193(18) 0.106(10) 0.072(9) -0.037(7) -0.019(9) -0.032(11)
C65 0.192(16) 0.116(11) 0.150(14) -0.055(8) 0.058(12) -0.077(11)
C33 0.143(11) 0.079(8) 0.131(11) -0.039(7) 0.073(9) -0.051(8)
O2' 0.082(4) 0.055(3) 0.038(3) -0.008(2) 0.008(3) -0.008(3)
C67 0.111(6) 0.067(4) 0.037(3) -0.012(3) 0.006(3) 0.013(4)
C17 0.170(11) 0.062(4) 0.068(4) -0.019(3) 0.017(6) 0.031(6)
C69 0.35(2) 0.084(7) 0.122(9) -0.052(6) 0.083(11) -0.059(10)
C35 0.232(16) 0.099(7) 0.100(6) -0.051(5) 0.079(8) -0.090(8)
C71 0.077(12) 0.20(2) 0.067(10) -0.043(13) 0.025(10) -0.055(14)

loop_
_atom_type_symbol
_atom_type_description
_atom_type_scat_dispersion_real
_atom_type_scat_dispersion_imag
_atom_type_scat_source
C C 0.0033 0.0016 'International Tables Vol C Tables 4.2.6.8 and 6.1.1.4'
H H 0.0000 0.0000 'International Tables Vol C Tables 4.2.6.8 and 6.1.1.4'
K K 0.2009 0.2494 'International Tables Vol C Tables 4.2.6.8 and 6.1.1.4'
Mg Mg 0.0486 0.0363 'International Tables Vol C Tables 4.2.6.8 and 6.1.1.4'
N N 0.0061 0.0033 'International Tables Vol C Tables 4.2.6.8 and 6.1.1.4'
O O 0.0106 0.0060 'International Tables Vol C Tables 4.2.6.8 and 6.1.1.4'

loop_
_geom_angle_atom_site_label_1
_geom_angle_atom_site_label_2
_geom_angle_atom_site_label_3
_geom_angle
_geom_angle_site_symmetry_1
_geom_angle_site_symmetry_3
_geom_angle_publ_flag
C6 K1 C6 111.65(9) 2_656 . ?
C6 K1 C26 141.66(7) 2_656 . ?
C6 K1 C26 39.11(6) . . ?
C6 K1 C26 39.11(6) 2_656 2_656 ?
C6 K1 C26 141.66(7) . 2_656 ?
C16 K1 C6 24.26(7) . . ?
C16 K1 C6 24.26(7) 2_656 2_656 ?
C16 K1 C6 126.35(8) . 2_656 ?
C16 K1 C6 126.35(8) 2_656 . ?
C16 K1 C16 147.02(12) 2_656 . ?
C16 K1 C26 41.06(7) 2_656 2_656 ?
C16 K1 C26 139.31(7) . 2_656 ?
C16 K1 C26 41.06(7) . . ?
C16 K1 C26 139.31(7) 2_656 . ?
C26 K1 C26 179.14(10) . 2_656 ?
C30 K1 C6 41.12(8) 2_656 2_656 ?
C30 K1 C6 152.29(8) . 2_656 ?
C30 K1 C6 41.12(8) . . ?
C30 K1 C6 152.28(8) 2_656 . ?
C30 K1 C16 27.18(8) 2_656 2_656 ?
C30 K1 C16 162.99(8) . 2_656 ?
C30 K1 C16 162.99(8) 2_656 . ?
C30 K1 C16 27.18(8) . . ?
C30 K1 C26 24.47(7) . . ?
C30 K1 C26 155.29(7) . 2_656 ?
C30 K1 C26 24.47(7) 2_656 2_656 ?
C30 K1 C26 155.29(7) 2_656 . ?
C30 K1 C30 166.51(13) 2_656 . ?
O2 K1 C6 117.6(2) 2_656 2_656 ?
O2 K1 C6 109.6(4) 2_656 . ?
O2 K1 C6 109.6(4) . 2_656 ?
O2 K1 C6 117.6(2) . . ?
O2 K1 C16 93.4(2) . . ?
O2 K1 C16 93.4(2) 2_656 2_656 ?
O2 K1 C16 110.1(3) 2_656 . ?
O2 K1 C16 110.1(3) . 2_656 ?
O2 K1 C26 107.5(3) . . ?
O2 K1 C26 71.9(3) 2_656 . ?
O2 K1 C26 107.5(3) 2_656 2_656 ?
O2 K1 C26 71.9(3) . 2_656 ?
O2 K1 C30 86.6(3) . . ?
O2 K1 C30 86.6(3) 2_656 2_656 ?
O2 K1 C30 83.8(3) 2_656 . ?
O2 K1 C30 83.8(3) . 2_656 ?
O2 K1 O2 89.3(7) 2_656 . ?
O2' K1 C6 107.92(16) . . ?
O2' K1 C6 114.1(2) 2_656 . ?
O2' K1 C16 83.78(17) . . ?
O2' K1 C16 118.02(18) 2_656 . ?
O2' K1 C26 101.18(19) . . ?
O2' K1 C26 78.26(19) 2_656 . ?
O2' K1 C30 92.40(18) 2_656 . ?
O2' K1 C30 78.96(18) . . ?
O2' K1 O2' 100.9(4) . 2_656 ?
C8 K3 C8 141.02(10) 2_556 . ?
O1 K3 C8 109.49(5) . 2_556 ?
O1 K3 C8 109.49(5) . . ?
O1 K3 C24 90.32(6) . . ?
O1 K3 C24 90.33(6) . 2_556 ?
O1 K3 C28 132.86(5) . . ?
O1 K3 C28 132.86(5) . 2_556 ?
O1 K3 C40 125.86(7) . 2_556 ?
O1 K3 C40 125.86(7) . . ?
O1 K3 C44 98.30(7) . . ?
O1 K3 C44 98.30(7) . 2_556 ?
C24 K3 C8 153.83(7) 2_556 . ?
C24 K3 C8 25.68(7) 2_556 2_556 ?
C24 K3 C8 25.68(7) . . ?
C24 K3 C8 153.83(7) . 2_556 ?
C24 K3 C24 179.35(11) 2_556 . ?
C24 K3 C28 136.52(8) 2_556 . ?
C24 K3 C28 42.83(8) 2_556 2_556 ?
C24 K3 C28 136.52(8) . 2_556 ?
C24 K3 C28 42.84(8) . . ?
C28 K3 C8 25.41(7) 2_556 2_556 ?
C28 K3 C8 25.41(7) . . ?
C28 K3 C8 116.70(8) 2_556 . ?
C28 K3 C8 116.70(8) . 2_556 ?
C28 K3 C28 94.27(11) 2_556 . ?
C40 K3 C8 109.91(8) . 2_556 ?
C40 K3 C8 42.98(7) . . ?
C40 K3 C8 42.98(7) 2_556 2_556 ?
C40 K3 C8 109.92(8) 2_556 . ?
C40 K3 C24 135.42(8) . 2_556 ?
C40 K3 C24 44.04(8) 2_556 2_556 ?
C40 K3 C24 135.42(8) 2_556 . ?
C40 K3 C24 44.04(8) . . ?
C40 K3 C28 26.71(7) . . ?
C40 K3 C28 26.71(7) 2_556 2_556 ?
C40 K3 C28 95.53(9) 2_556 . ?
C40 K3 C28 95.53(9) . 2_556 ?
C40 K3 C40 108.28(13) . 2_556 ?
C44 K3 C8 129.04(7) . 2_556 ?
C44 K3 C8 43.43(7) 2_556 2_556 ?
C44 K3 C8 43.43(7) . . ?
C44 K3 C8 129.04(7) 2_556 . ?
C44 K3 C24 27.05(7) 2_556 2_556 ?
C44 K3 C24 152.75(7) 2_556 . ?
C44 K3 C24 152.75(7) . 2_556 ?
C44 K3 C24 27.05(7) . . ?
C44 K3 C28 121.33(8) 2_556 . ?
C44 K3 C28 121.33(8) . 2_556 ?
C44 K3 C28 44.25(8) . . ?
C44 K3 C28 44.24(8) 2_556 2_556 ?
C44 K3 C40 135.80(10) . 2_556 ?
C44 K3 C40 27.63(9) . . ?
C44 K3 C40 27.62(9) 2_556 2_556 ?
C44 K3 C40 135.80(10) 2_556 . ?
C44 K3 C44 163.40(13) . 2_556 ?
C55 K2 C6 26.80(6) . . ?
C55 K2 C8 59.37(7) . . ?
C55 K2 C28 79.20(7) . . ?
C55 K2 C34 118.90(7) . 8_565 ?
C55 K2 C38 118.19(8) . 8_565 ?
C6 K2 C8 81.17(7) . . ?
C6 K2 C28 104.34(7) . . ?
C6 K2 C34 92.24(7) . 8_565 ?
C6 K2 C38 93.09(7) . 8_565 ?
C8 K2 C28 26.29(7) . . ?
C8 K2 C34 140.67(9) . 8_565 ?
C8 K2 C38 165.20(8) . 8_565 ?
C16 K2 C55 44.35(7) . . ?
C16 K2 C6 26.65(8) . . ?
C16 K2 C8 103.66(7) . . ?
C16 K2 C26 44.50(7) . . ?
C16 K2 C28 121.86(7) . . ?
C16 K2 C34 83.89(8) . 8_565 ?
C16 K2 C38 74.87(7) . 8_565 ?
C24 K2 C55 71.89(7) . . ?
C24 K2 C6 84.36(8) . . ?
C24 K2 C8 26.89(7) . . ?
C24 K2 C16 110.87(8) . . ?
C24 K2 C26 91.02(7) . . ?
C24 K2 C28 43.93(8) . . ?
C24 K2 C34 114.19(9) . 8_565 ?
C24 K2 C38 139.40(8) . 8_565 ?
C26 K2 C55 26.92(7) . . ?
C26 K2 C6 44.01(7) . . ?
C26 K2 C8 70.10(7) . . ?
C26 K2 C28 79.66(8) . . ?
C26 K2 C34 128.34(8) . 8_565 ?
C26 K2 C38 114.81(8) . 8_565 ?
C28 K2 C34 148.98(9) . 8_565 ?
C28 K2 C38 162.53(8) . 8_565 ?
C30 K2 C55 44.69(7) . . ?
C30 K2 C6 44.26(8) . . ?
C30 K2 C8 97.31(7) . . ?
C30 K2 C16 27.22(8) . . ?
C30 K2 C24 115.96(7) . . ?
C30 K2 C26 27.34(8) . . ?
C30 K2 C28 105.46(8) . . ?
C30 K2 C34 104.69(9) . 8_565 ?
C30 K2 C38 87.77(8) . 8_565 ?
C30 K2 C40 131.91(8) . . ?
C34 K2 C38 25.25(8) 8_565 8_565 ?
C40 K2 C55 103.05(7) . . ?
C40 K2 C6 124.79(7) . . ?
C40 K2 C8 44.09(7) . . ?
C40 K2 C16 147.30(7) . . ?
C40 K2 C24 44.66(8) . . ?
C40 K2 C26 106.51(8) . . ?
C40 K2 C28 26.85(7) . . ?
C40 K2 C34 123.38(9) . 8_565 ?
C40 K2 C38 137.51(8) . 8_565 ?
C44 K2 C55 99.16(7) . . ?
C44 K2 C6 111.24(8) . . ?
C44 K2 C8 44.74(7) . . ?
C44 K2 C16 137.88(8) . . ?
C44 K2 C24 27.70(7) . . ?
C44 K2 C26 114.77(8) . . ?
C44 K2 C28 44.43(8) . . ?
C44 K2 C30 141.69(7) . . ?
C44 K2 C34 105.22(9) . 8_565 ?
C44 K2 C38 127.57(8) . 8_565 ?
C44 K2 C40 27.25(9) . . ?
N3 Mg1 C72 150.9(4) . . ?
N3 Mg1 C9 139.7(4) . . ?
N3 Mg1 C2 129.8(4) . . ?
N3 Mg1 C1 135.8(4) . . ?
N4 Mg1 N3 79.75(8) . . ?
N4 Mg1 C72 127.7(4) . . ?
N4 Mg1 C9 134.0(5) . . ?
N4 Mg1 C2 147.8(4) . . ?
N4 Mg1 C1 138.9(3) . . ?
N2 Mg1 N3 114.50(9) . . ?
N2 Mg1 N4 133.86(10) . . ?
N2 Mg1 N1 86.49(9) . . ?
N2 Mg1 C72 55.97(16) . . ?
N2 Mg1 C9 28.7(2) . . ?
N2 Mg1 C2 30.8(2) . . ?
N2 Mg1 C1 59.3(2) . . ?
N1 Mg1 N3 135.00(11) . . ?
N1 Mg1 N4 114.91(10) . . ?
N1 Mg1 C72 31.8(2) . . ?
N1 Mg1 C9 59.2(3) . . ?
N1 Mg1 C2 56.39(19) . . ?
N1 Mg1 C1 28.28(14) . . ?
C9 Mg1 C72 27.7(3) . . ?
C1 Mg1 C2 28.7(2) . . ?
C10 N3 Mg1 112.20(15) . . ?
C14 N3 Mg1 100.72(13) . . ?
C14 N3 C10 111.37(18) . . ?
C18 N3 Mg1 114.85(15) . . ?
C18 N3 C10 109.41(17) . . ?
C18 N3 C14 107.9(2) . . ?
C29 N4 Mg1 112.96(15) . . ?
C46 N4 Mg1 115.16(15) . . ?
C46 N4 C29 109.6(2) . . ?
C46 N4 C48 109.4(3) . . ?
C48 N4 Mg1 97.41(15) . . ?
C48 N4 C29 111.8(2) . . ?
C12 N2 Mg1 131.45(16) . . ?
C12 N2 C9 119.3(5) . . ?
C12 N2 C2 114.0(4) . . ?
C9 N2 Mg1 108.8(4) . . ?
C2 N2 Mg1 105.2(4) . . ?
C58 N1 Mg1 126.6(4) . . ?
C72 N1 Mg1 105.4(3) . . ?
C7 N1 Mg1 138.3(3) . . ?
C7 N1 C72 110.3(4) . . ?
C1 N1 Mg1 108.4(3) . . ?
C1 N1 C58 125.0(5) . . ?
N4 C29 H29 106.7 . . ?
N4 C29 C10 110.00(19) . . ?
C8 C29 N4 113.9(2) . . ?
C8 C29 H29 106.7 . . ?
C8 C29 C10 112.39(19) . . ?
C10 C29 H29 106.7 . . ?
C6 C55 K2 76.73(13) . . ?
C6 C55 C10 125.2(2) . . ?
C10 C55 K2 114.27(15) . . ?
C26 C55 K2 74.18(14) . . ?
C26 C55 C6 106.8(2) . . ?
C26 C55 C10 128.0(2) . . ?
K1 C6 H6 115.6 . . ?
K2 C6 K1 125.31(9) . . ?
K2 C6 H6 115.8 . . ?
C55 C6 K1 88.46(16) . . ?
C55 C6 K2 76.47(14) . . ?
C55 C6 H6 125.7 . . ?
C16 C6 K1 61.49(15) . . ?
C16 C6 K2 74.09(15) . . ?
C16 C6 C55 108.5(2) . . ?
C16 C6 H6 125.7 . . ?
K2 C8 K3 122.16(7) . . ?
C29 C8 K3 123.23(16) . . ?
C29 C8 K2 114.56(17) . . ?
C24 C8 K3 71.49(17) . . ?
C24 C8 K2 72.39(16) . . ?
C24 C8 C29 127.4(2) . . ?
C28 C8 K3 72.84(17) . . ?
C28 C8 K2 76.92(16) . . ?
C28 C8 C29 125.1(2) . . ?
C28 C8 C24 107.4(2) . . ?
N3 C10 C29 109.93(17) . . ?
N3 C10 H10 106.8 . . ?
C29 C10 H10 106.8 . . ?
C55 C10 N3 113.5(2) . . ?
C55 C10 C29 112.62(19) . . ?
C55 C10 H10 106.8 . . ?
N2 C12 C20 122.4(2) . . ?
N2 C12 C22 119.3(2) . . ?
C22 C12 C20 118.1(2) . . ?
N3 C14 H14A 109.5 . . ?
N3 C14 H14B 109.5 . . ?
N3 C14 H14C 109.5 . . ?
H14A C14 H14B 109.5 . . ?
H14A C14 H14C 109.5 . . ?
H14B C14 H14C 109.5 . . ?
K1 C16 K2 146.68(10) . . ?
K1 C16 H16 98.1 . . ?
K2 C16 H16 112.3 . . ?
C6 C16 K1 94.25(15) . . ?
C6 C16 K2 79.26(16) . . ?
C6 C16 H16 125.8 . . ?
C6 C16 C30 108.4(2) . . ?
C30 C16 K1 76.18(16) . . ?
C30 C16 K2 75.07(17) . . ?
C30 C16 H16 125.8 . . ?
N3 C18 H18A 109.5 . . ?
N3 C18 H18B 109.5 . . ?
N3 C18 H18C 109.5 . . ?
H18A C18 H18B 109.5 . . ?
H18A C18 H18C 109.5 . . ?
H18B C18 H18C 109.5 . . ?
C66 O1 K3 124.2(2) . . ?
C66 O1 K3 124.2(2) 2_556 . ?
C66 O1 C66 111.6(4) . 2_556 ?
C12 C20 K2 86.90(14) . 8_564 ?
C12 C20 C64 129.0(5) . . ?
C12 C20 C61 115.2(5) . . ?
C38 C20 K2 66.27(15) . 8_564 ?
C38 C20 C12 119.8(3) . . ?
C38 C20 C64 109.7(6) . . ?
C38 C20 C61 124.9(5) . . ?
C61 C20 K2 120.9(4) . 8_564 ?
C12 C22 C36 118.8(3) . . ?
C32 C22 C12 119.2(3) . . ?
C32 C22 C36 122.1(3) . . ?
K3 C24 H24 114.7 . . ?
K2 C24 K3 131.35(9) . . ?
K2 C24 H24 112.0 . . ?
C8 C24 K3 82.83(17) . . ?
C8 C24 K2 80.73(17) . . ?
C8 C24 H24 125.9 . . ?
C44 C24 K3 68.55(18) . . ?
C44 C24 K2 73.85(18) . . ?
C44 C24 C8 108.2(2) . . ?
C44 C24 H24 125.9 . . ?
K1 C26 H26 115.8 . . ?
K2 C26 K1 127.46(9) . . ?
K2 C26 H26 112.8 . . ?
C55 C26 K1 88.53(16) . . ?
C55 C26 K2 78.90(14) . . ?
C55 C26 H26 125.7 . . ?
C30 C26 K1 61.24(15) . . ?
C30 C26 K2 74.96(16) . . ?
C30 C26 C55 108.7(2) . . ?
C30 C26 H26 125.7 . . ?
K3 C28 H28 115.6 . . ?
K2 C28 K3 125.97(10) . . ?
K2 C28 H28 117.2 . . ?
C8 C28 K3 81.75(18) . . ?
C8 C28 K2 76.79(16) . . ?
C8 C28 H28 126.1 . . ?
C8 C28 C40 107.9(3) . . ?
C40 C28 K3 68.57(17) . . ?
C40 C28 K2 72.00(18) . . ?
C40 C28 H28 126.1 . . ?
K1 C30 H30 97.6 . . ?
K2 C30 K1 149.28(11) . . ?
K2 C30 H30 111.2 . . ?
C16 C30 K1 76.64(16) . . ?
C16 C30 K2 77.70(17) . . ?
C16 C30 C26 107.6(3) . . ?
C16 C30 H30 126.2 . . ?
C26 C30 K1 94.29(16) . . ?
C26 C30 K2 77.70(17) . . ?
C26 C30 H30 126.2 . . ?
K2 C32 H32 115.5 8_564 . ?
C22 C32 K2 89.44(16) . 8_564 ?
C22 C32 H32 119.4 . . ?
C34 C32 K2 65.60(16) . 8_564 ?
C34 C32 C22 121.1(3) . . ?
C34 C32 H32 119.4 . . ?
K2 C34 H34 101.3 8_564 . ?
C32 C34 K2 90.61(19) . 8_564 ?
C32 C34 H34 119.9 . . ?
C38 C34 K2 78.08(17) . 8_564 ?
C38 C34 C32 120.1(3) . . ?
C38 C34 H34 119.9 . . ?
C22 C36 H36 105.9 . . ?
C22 C36 C50 111.9(3) . . ?
C22 C36 C68 113.7(3) . . ?
C50 C36 H36 105.9 . . ?
C50 C36 C68 112.7(3) . . ?
C68 C36 H36 105.9 . . ?
K2 C38 H38 104.0 8_564 . ?
C20 C38 K2 89.61(17) . 8_564 ?
C20 C38 H38 119.3 . . ?
C34 C38 K2 76.68(17) . 8_564 ?
C34 C38 C20 121.4(3) . . ?
C34 C38 H38 119.3 . . ?
K3 C40 K2 139.82(10) . . ?
K3 C40 H40 107.5 . . ?
K2 C40 H40 111.3 . . ?
C28 C40 K3 84.72(18) . . ?
C28 C40 K2 81.16(18) . . ?
C28 C40 H40 125.6 . . ?
C44 C40 K3 75.04(19) . . ?
C44 C40 K2 74.38(19) . . ?
C44 C40 C28 108.8(2) . . ?
C44 C40 H40 125.6 . . ?
C42 C42 H42A 111.0 2_556 . ?
C42 C42 H42B 111.0 2_556 . ?
H42A C42 H42B 109.0 . . ?
C66 C42 C42 104.0(2) . 2_556 ?
C66 C42 H42A 111.0 . . ?
C66 C42 H42B 111.0 . . ?
K3 C44 K2 144.29(11) . . ?
K3 C44 H44 105.6 . . ?
K2 C44 H44 109.9 . . ?
C24 C44 K3 84.41(18) . . ?
C24 C44 K2 78.45(19) . . ?
C24 C44 H44 126.2 . . ?
C40 C44 K3 77.33(19) . . ?
C40 C44 K2 78.4(2) . . ?
C40 C44 C24 107.6(2) . . ?
C40 C44 H44 126.2 . . ?
N4 C46 H46A 109.5 . . ?
N4 C46 H46B 109.5 . . ?
N4 C46 H46C 109.5 . . ?
H46A C46 H46B 109.5 . . ?
H46A C46 H46C 109.5 . . ?
H46B C46 H46C 109.5 . . ?
N4 C48 H48A 109.5 . . ?
N4 C48 H48B 109.5 . . ?
N4 C48 H48C 109.5 . . ?
H48A C48 H48B 109.5 . . ?
H48A C48 H48C 109.5 . . ?
H48B C48 H48C 109.5 . . ?
C36 C50 H50A 109.5 . . ?
C36 C50 H50B 109.5 . . ?
C36 C50 H50C 109.5 . . ?
H50A C50 H50B 109.5 . . ?
H50A C50 H50C 109.5 . . ?
H50B C50 H50C 109.5 . . ?
C54 C52 H52 120.0 . . ?
C54 C52 C62 120.0 . . ?
C62 C52 H52 120.0 . . ?
C52 C54 H54 120.0 . . ?
C56 C54 C52 120.0 . . ?
C56 C54 H54 120.0 . . ?
C54 C56 C5 119.5(4) . . ?
C58 C56 C54 120.0 . . ?
C58 C56 C5 120.5(4) . . ?
C56 C58 N1 128.8(5) . . ?
C56 C58 C60 120.0 . . ?
C60 C58 N1 111.2(5) . . ?
C58 C60 C13 123.5(7) . . ?
C62 C60 C58 120.0 . . ?
C62 C60 C13 116.1(7) . . ?
C52 C62 H62 120.0 . . ?
C60 C62 C52 120.0 . . ?
C60 C62 H62 120.0 . . ?
C20 C64 H64 106.2 . . ?
C59 C64 C20 112.4(9) . . ?
C59 C64 H64 106.2 . . ?
C15 C64 C20 113.4(10) . . ?
C15 C64 H64 106.2 . . ?
C15 C64 C59 111.7(11) . . ?
O1 C66 C42 109.2(3) . . ?
O1 C66 H66A 109.8 . . ?
O1 C66 H66B 109.8 . . ?
C42 C66 H66A 109.8 . . ?
C42 C66 H66B 109.8 . . ?
H66A C66 H66B 108.3 . . ?
C36 C68 H68A 109.5 . . ?
C36 C68 H68B 109.5 . . ?
C36 C68 H68C 109.5 . . ?
H68A C68 H68B 109.5 . . ?
H68A C68 H68C 109.5 . . ?
H68B C68 H68C 109.5 . . ?
H70A C70 H70B 109.5 . . ?
H70A C70 H70C 109.5 . . ?
H70B C70 H70C 109.5 . . ?
C61 C70 H70A 109.5 . . ?
C61 C70 H70B 109.5 . . ?
C61 C70 H70C 109.5 . . ?
N1 C72 Mg1 42.8(2) . . ?
C9 C72 Mg1 74.5(6) . . ?
C9 C72 N1 116.6(7) . . ?
C9 C72 C41 122.2(8) . . ?
C41 C72 Mg1 162.6(7) . . ?
C41 C72 N1 119.8(7) . . ?
N2 C9 Mg1 42.5(3) . . ?
N2 C9 C19 118.1(8) . . ?
C72 C9 Mg1 77.8(5) . . ?
C72 C9 N2 119.1(7) . . ?
C72 C9 C19 122.3(10) . . ?
C19 C9 Mg1 159.8(8) . . ?
H37B C37 H37A 109.5 . . ?
H37B C37 H37C 109.5 . . ?
H37A C37 H37C 109.5 . . ?
H37E C37 H37D 109.5 . . ?
H37E C37 H37F 109.5 . . ?
H37D C37 H37F 109.5 . . ?
C5 C37 H37B 109.5 . . ?
C5 C37 H37A 109.5 . . ?
C5 C37 H37C 109.5 . . ?
C43 C37 H37E 109.5 . . ?
C43 C37 H37D 109.5 . . ?
C43 C37 H37F 109.5 . . ?
K2 C19 H19A 72.9 8_564 . ?
K2 C19 H19B 116.4 8_564 . ?
K2 C19 H19C 37.3 8_564 . ?
C9 C19 H19A 109.5 . . ?
C9 C19 H19B 109.5 . . ?
C9 C19 H19C 109.5 . . ?
H19A C19 H19B 109.5 . . ?
H19A C19 H19C 109.5 . . ?
H19B C19 H19C 109.5 . . ?
H39A C39 H39B 109.5 . . ?
H39A C39 H39C 109.5 . . ?
H39B C39 H39C 109.5 . . ?
C61 C39 H39A 109.5 . . ?
C61 C39 H39B 109.5 . . ?
C61 C39 H39C 109.5 . . ?
C56 C5 C37 115.9(6) . . ?
C56 C5 H5 107.0 . . ?
C56 C5 C21 115.9(6) . . ?
C37 C5 H5 107.0 . . ?
C21 C5 C37 103.3(5) . . ?
C21 C5 H5 107.0 . . ?
C72 C41 H41A 109.5 . . ?
C72 C41 H41B 109.5 . . ?
C72 C41 H41C 109.5 . . ?
H41A C41 H41B 109.5 . . ?
H41A C41 H41C 109.5 . . ?
H41B C41 H41C 109.5 . . ?
C5 C21 H21A 109.5 . . ?
C5 C21 H21B 109.5 . . ?
C5 C21 H21C 109.5 . . ?
H21A C21 H21B 109.5 . . ?
H21A C21 H21C 109.5 . . ?
H21B C21 H21C 109.5 . . ?
C37 C43 H43 106.1 . . ?
C37 C43 C11 112.7(7) . . ?
C37 C43 C47 112.8(6) . . ?
C11 C43 H43 106.1 . . ?
C11 C43 C47 112.2(6) . . ?
C47 C43 H43 106.1 . . ?
C43 C11 H11A 109.5 . . ?
C43 C11 H11B 109.5 . . ?
C43 C11 H11C 109.5 . . ?
H11A C11 H11B 109.5 . . ?
H11A C11 H11C 109.5 . . ?
H11B C11 H11C 109.5 . . ?
C23 C45 H45 120.0 . . ?
C23 C45 C25 120.0 . . ?
C25 C45 H45 120.0 . . ?
C45 C23 H23 120.0 . . ?
C47 C23 C45 120.0 . . ?
C47 C23 H23 120.0 . . ?
C23 C47 C43 122.4(3) . . ?
C23 C47 C7 120.0 . . ?
C7 C47 C43 117.4(4) . . ?
C47 C7 N1 110.4(3) . . ?
C49 C7 N1 129.0(3) . . ?
C49 C7 C47 120.0 . . ?
C7 C49 C25 120.0 . . ?
C7 C49 C51 125.7(4) . . ?
C25 C49 C51 114.2(4) . . ?
C45 C25 H25 120.0 . . ?
C49 C25 C45 120.0 . . ?
C49 C25 H25 120.0 . . ?
C49 C51 H51 106.4 . . ?
C49 C51 C27 114.9(5) . . ?
C49 C51 C31 112.3(5) . . ?
C27 C51 H51 106.4 . . ?
C27 C51 C31 109.8(7) . . ?
C31 C51 H51 106.4 . . ?
C60 C13 H13 104.3 . . ?
C60 C13 C71 112.3(15) . . ?
C53 C13 C60 113.5(7) . . ?
C53 C13 H13 104.3 . . ?
C53 C13 C71 116.4(17) . . ?
C71 C13 H13 104.3 . . ?
C13 C53 H53A 109.5 . . ?
C13 C53 H53B 109.5 . . ?
C13 C53 H53C 109.5 . . ?
H53A C53 H53B 109.5 . . ?
H53A C53 H53C 109.5 . . ?
H53B C53 H53C 109.5 . . ?
C51 C27 H27A 109.5 . . ?
C51 C27 H27B 109.5 . . ?
C51 C27 H27C 109.5 . . ?
H27A C27 H27B 109.5 . . ?
H27A C27 H27C 109.5 . . ?
H27B C27 H27C 109.5 . . ?
K2 C4 H4A 64.4 8_564 . ?
K2 C4 H4B 122.5 8_564 . ?
K2 C4 H4C 45.2 8_564 . ?
H4A C4 H4B 109.5 . . ?
H4A C4 H4C 109.5 . . ?
H4B C4 H4C 109.5 . . ?
C2 C4 K2 126.9(5) . 8_564 ?
C2 C4 H4A 109.5 . . ?
C2 C4 H4B 109.5 . . ?
C2 C4 H4C 109.5 . . ?
H3A C3 H3B 109.5 . . ?
H3A C3 H3C 109.5 . . ?
H3B C3 H3C 109.5 . . ?
C1 C3 H3A 109.5 . . ?
C1 C3 H3B 109.5 . . ?
C1 C3 H3C 109.5 . . ?
N2 C2 Mg1 44.0(2) . . ?
N2 C2 C4 118.8(8) . . ?
C4 C2 Mg1 162.8(7) . . ?
C1 C2 Mg1 75.4(4) . . ?
C1 C2 N2 119.3(5) . . ?
C1 C2 C4 121.8(7) . . ?
N1 C1 Mg1 43.34(19) . . ?
N1 C1 C3 118.2(7) . . ?
C3 C1 Mg1 156.5(10) . . ?
C2 C1 Mg1 76.0(4) . . ?
C2 C1 N1 117.8(5) . . ?
C2 C1 C3 123.9(6) . . ?
C64 C59 H59A 109.5 . . ?
C64 C59 H59B 109.5 . . ?
C64 C59 H59C 109.5 . . ?
H59A C59 H59B 109.5 . . ?
H59A C59 H59C 109.5 . . ?
H59B C59 H59C 109.5 . . ?
C64 C15 H15A 109.5 . . ?
C64 C15 H15B 109.5 . . ?
C64 C15 H15C 109.5 . . ?
H15A C15 H15B 109.5 . . ?
H15A C15 H15C 109.5 . . ?
H15B C15 H15C 109.5 . . ?
C20 C61 C70 110.8(11) . . ?
C20 C61 C39 115.5(8) . . ?
C20 C61 H61 107.6 . . ?
C70 C61 C39 107.3(8) . . ?
C70 C61 H61 107.6 . . ?
C39 C61 H61 107.6 . . ?
C51 C31 H31A 109.5 . . ?
C51 C31 H31B 109.5 . . ?
C51 C31 H31C 109.5 . . ?
H31A C31 H31B 109.5 . . ?
H31A C31 H31C 109.5 . . ?
H31B C31 H31C 109.5 . . ?
C63 O2 K1 125.9(9) . . ?
C33 O2 K1 129.4(9) . . ?
C33 O2 C63 104.6(12) . . ?
O2 C63 H63A 109.2 . . ?
O2 C63 H63B 109.2 . . ?
H63A C63 H63B 107.9 . . ?
C57 C63 O2 111.9(11) . . ?
C57 C63 H63A 109.2 . . ?
C57 C63 H63B 109.2 . . ?
C63 C57 H57A 110.7 . . ?
C63 C57 H57B 110.7 . . ?
C63 C57 C65 105.2(10) . . ?
H57A C57 H57B 108.8 . . ?
C65 C57 H57A 110.7 . . ?
C65 C57 H57B 110.7 . . ?
C57 C65 H65A 110.3 . . ?
C57 C65 H65B 110.3 . . ?
H65A C65 H65B 108.5 . . ?
C33 C65 C57 107.3(10) . . ?
C33 C65 H65A 110.3 . . ?
C33 C65 H65B 110.3 . . ?
O2 C33 C65 108.9(11) . . ?
O2 C33 H33A 109.9 . . ?
O2 C33 H33B 109.9 . . ?
C65 C33 H33A 109.9 . . ?
C65 C33 H33B 109.9 . . ?
H33A C33 H33B 108.3 . . ?
C67 O2' K1 132.7(5) . . ?
C35 O2' K1 118.9(6) . . ?
C35 O2' C67 107.9(7) . . ?
O2' C67 H67A 110.3 . . ?
O2' C67 H67B 110.3 . . ?
O2' C67 C17 107.0(7) . . ?
H67A C67 H67B 108.6 . . ?
C17 C67 H67A 110.3 . . ?
C17 C67 H67B 110.3 . . ?
C67 C17 H17A 110.5 . . ?
C67 C17 H17B 110.5 . . ?
H17A C17 H17B 108.7 . . ?
C69 C17 C67 106.3(7) . . ?
C69 C17 H17A 110.5 . . ?
C69 C17 H17B 110.5 . . ?
C17 C69 H69A 110.2 . . ?
C17 C69 H69B 110.2 . . ?
C17 C69 C35 107.7(8) . . ?
H69A C69 H69B 108.5 . . ?
C35 C69 H69A 110.2 . . ?
C35 C69 H69B 110.2 . . ?
O2' C35 C69 108.0(8) . . ?
O2' C35 H35A 110.1 . . ?
O2' C35 H35B 110.1 . . ?
C69 C35 H35A 110.1 . . ?
C69 C35 H35B 110.1 . . ?
H35A C35 H35B 108.4 . . ?
C13 C71 H71A 109.5 . . ?
C13 C71 H71B 109.5 . . ?
C13 C71 H71C 109.5 . . ?
H71A C71 H71B 109.5 . . ?
H71A C71 H71C 109.5 . . ?
H71B C71 H71C 109.5 . . ?

loop_
_geom_bond_atom_site_label_1
_geom_bond_atom_site_label_2
_geom_bond_distance
_geom_bond_site_symmetry_2
_geom_bond_publ_flag
K1 C6 3.388(3) . ?
K1 C6 3.388(3) 2_656 ?
K1 C16 2.985(3) . ?
K1 C16 2.985(3) 2_656 ?
K1 C26 3.389(3) . ?
K1 C26 3.389(3) 2_656 ?
K1 C30 2.979(3) 2_656 ?
K1 C30 2.979(3) . ?
K1 O2 2.741(15) 2_656 ?
K1 O2 2.741(15) . ?
K1 O2' 2.678(9) . ?
K1 O2' 2.678(9) 2_656 ?
K3 C8 3.238(3) 2_556 ?
K3 C8 3.238(3) . ?
K3 O1 2.713(4) . ?
K3 C24 3.095(3) 2_556 ?
K3 C24 3.095(3) . ?
K3 C28 3.127(3) 2_556 ?
K3 C28 3.127(3) . ?
K3 C40 2.923(3) . ?
K3 C40 2.923(3) 2_556 ?
K3 C44 2.894(3) 2_556 ?
K3 C44 2.894(3) . ?
K2 C55 3.055(2) . ?
K2 C6 3.058(2) . ?
K2 C8 3.086(3) . ?
K2 C16 2.993(3) . ?
K2 C24 2.981(3) . ?
K2 C26 2.995(3) . ?
K2 C28 3.088(3) . ?
K2 C30 2.960(3) . ?
K2 C34 3.099(3) 8_565 ?
K2 C38 3.116(3) 8_565 ?
K2 C40 2.972(3) . ?
K2 C44 2.922(4) . ?
Mg1 N3 2.169(2) . ?
Mg1 N4 2.166(2) . ?
Mg1 N2 1.988(2) . ?
Mg1 N1 1.992(2) . ?
Mg1 C72 2.828(7) . ?
Mg1 C9 2.788(10) . ?
Mg1 C2 2.761(7) . ?
Mg1 C1 2.754(5) . ?
N3 C10 1.524(3) . ?
N3 C14 1.479(3) . ?
N3 C18 1.478(3) . ?
N4 C29 1.522(3) . ?
N4 C46 1.480(4) . ?
N4 C48 1.483(4) . ?
N2 C12 1.400(3) . ?
N2 C9 1.416(12) . ?
N2 C2 1.463(9) . ?
N1 C58 1.398(5) . ?
N1 C72 1.547(10) . ?
N1 C7 1.457(4) . ?
N1 C1 1.375(6) . ?
C29 H29 1.0000 . ?
C29 C8 1.517(3) . ?
C29 C10 1.532(4) . ?
C55 C6 1.417(3) . ?
C55 C10 1.505(4) . ?
C55 C26 1.409(4) . ?
C6 H6 0.9500 . ?
C6 C16 1.396(4) . ?
C8 C24 1.414(4) . ?
C8 C28 1.404(4) . ?
C10 H10 1.0000 . ?
C12 C20 1.421(4) . ?
C12 C22 1.413(4) . ?
C14 H14A 0.9800 . ?
C14 H14B 0.9800 . ?
C14 H14C 0.9800 . ?
C16 H16 0.9500 . ?
C16 C30 1.401(4) . ?
C18 H18A 0.9800 . ?
C18 H18B 0.9800 . ?
C18 H18C 0.9800 . ?
O1 C66 1.362(4) . ?
O1 C66 1.362(4) 2_556 ?
C20 C38 1.391(4) . ?
C20 C64 1.605(15) . ?
C20 C61 1.456(15) . ?
C22 C32 1.407(4) . ?
C22 C36 1.509(4) . ?
C24 H24 0.9500 . ?
C24 C44 1.414(3) . ?
C26 H26 0.9500 . ?
C26 C30 1.408(4) . ?
C28 H28 0.9500 . ?
C28 C40 1.411(4) . ?
C30 H30 0.9500 . ?
C32 H32 0.9500 . ?
C32 C34 1.372(5) . ?
C34 H34 0.9500 . ?
C34 C38 1.358(5) . ?
C36 H36 1.0000 . ?
C36 C50 1.523(5) . ?
C36 C68 1.526(5) . ?
C38 H38 0.9500 . ?
C40 H40 0.9500 . ?
C40 C44 1.389(4) . ?
C42 C42 1.500(6) 2_556 ?
C42 H42A 0.9900 . ?
C42 H42B 0.9900 . ?
C42 C66 1.499(5) . ?
C44 H44 0.9500 . ?
C46 H46A 0.9800 . ?
C46 H46B 0.9800 . ?
C46 H46C 0.9800 . ?
C48 H48A 0.9800 . ?
C48 H48B 0.9800 . ?
C48 H48C 0.9800 . ?
C50 H50A 0.9800 . ?
C50 H50B 0.9800 . ?
C50 H50C 0.9800 . ?
C52 H52 0.9500 . ?
C52 C54 1.3900 . ?
C52 C62 1.3900 . ?
C54 H54 0.9500 . ?
C54 C56 1.3900 . ?
C56 C58 1.3900 . ?
C56 C5 1.488(8) . ?
C58 C60 1.3900 . ?
C60 C62 1.3900 . ?
C60 C13 1.547(8) . ?
C62 H62 0.9500 . ?
C64 H64 1.0000 . ?
C64 C59 1.507(14) . ?
C64 C15 1.473(18) . ?
C66 H66A 0.9900 . ?
C66 H66B 0.9900 . ?
C68 H68A 0.9800 . ?
C68 H68B 0.9800 . ?
C68 H68C 0.9800 . ?
C70 H70A 0.9800 . ?
C70 H70B 0.9800 . ?
C70 H70C 0.9800 . ?
C70 C61 1.484(17) . ?
C72 C9 1.343(13) . ?
C72 C41 1.502(9) . ?
C9 C19 1.492(11) . ?
C37 H37B 0.9800 . ?
C37 H37A 0.9800 . ?
C37 H37C 0.9800 . ?
C37 H37E 0.9800 . ?
C37 H37D 0.9800 . ?
C37 H37F 0.9800 . ?
C37 C5 1.559(8) . ?
C37 C43 1.294(8) . ?
C19 H19A 0.9800 . ?
C19 H19B 0.9800 . ?
C19 H19C 0.9800 . ?
C39 H39A 0.9800 . ?
C39 H39B 0.9800 . ?
C39 H39C 0.9800 . ?
C39 C61 1.584(13) . ?
C5 H5 1.0000 . ?
C5 C21 1.511(9) . ?
C41 H41A 0.9800 . ?
C41 H41B 0.9800 . ?
C41 H41C 0.9800 . ?
C21 H21A 0.9800 . ?
C21 H21B 0.9800 . ?
C21 H21C 0.9800 . ?
C43 H43 1.0000 . ?
C43 C11 1.486(13) . ?
C43 C47 1.517(8) . ?
C11 H11A 0.9800 . ?
C11 H11B 0.9800 . ?
C11 H11C 0.9800 . ?
C45 H45 0.9500 . ?
C45 C23 1.3900 . ?
C45 C25 1.3900 . ?
C23 H23 0.9500 . ?
C23 C47 1.3900 . ?
C47 C7 1.3900 . ?
C7 C49 1.3900 . ?
C49 C25 1.3900 . ?
C49 C51 1.506(6) . ?
C25 H25 0.9500 . ?
C51 H51 1.0000 . ?
C51 C27 1.509(8) . ?
C51 C31 1.561(10) . ?
C13 H13 1.0000 . ?
C13 C53 1.483(11) . ?
C13 C71 1.64(3) . ?
C53 H53A 0.9800 . ?
C53 H53B 0.9800 . ?
C53 H53C 0.9800 . ?
C27 H27A 0.9800 . ?
C27 H27B 0.9800 . ?
C27 H27C 0.9800 . ?
C4 H4A 0.9800 . ?
C4 H4B 0.9800 . ?
C4 H4C 0.9800 . ?
C4 C2 1.493(10) . ?
C3 H3A 0.9800 . ?
C3 H3B 0.9800 . ?
C3 H3C 0.9800 . ?
C3 C1 1.500(10) . ?
C2 C1 1.365(10) . ?
C59 H59A 0.9800 . ?
C59 H59B 0.9800 . ?
C59 H59C 0.9800 . ?
C15 H15A 0.9800 . ?
C15 H15B 0.9800 . ?
C15 H15C 0.9800 . ?
C61 H61 1.0000 . ?
C31 H31A 0.9800 . ?
C31 H31B 0.9800 . ?
C31 H31C 0.9800 . ?
O2 C63 1.385(11) . ?
O2 C33 1.382(11) . ?
C63 H63A 0.9900 . ?
C63 H63B 0.9900 . ?
C63 C57 1.379(13) . ?
C57 H57A 0.9900 . ?
C57 H57B 0.9900 . ?
C57 C65 1.405(16) . ?
C65 H65A 0.9900 . ?
C65 H65B 0.9900 . ?
C65 C33 1.403(13) . ?
C33 H33A 0.9900 . ?
C33 H33B 0.9900 . ?
O2' C67 1.395(8) . ?
O2' C35 1.361(9) . ?
C67 H67A 0.9900 . ?
C67 H67B 0.9900 . ?
C67 C17 1.464(9) . ?
C17 H17A 0.9900 . ?
C17 H17B 0.9900 . ?
C17 C69 1.368(12) . ?
C69 H69A 0.9900 . ?
C69 H69B 0.9900 . ?
C69 C35 1.461(10) . ?
C35 H35A 0.9900 . ?
C35 H35B 0.9900 . ?
C71 H71A 0.9800 . ?
C71 H71B 0.9800 . ?
C71 H71C 0.9800 . ?

loop_
_geom_torsion_atom_site_label_1
_geom_torsion_atom_site_label_2
_geom_torsion_atom_site_label_3
_geom_torsion_atom_site_label_4
_geom_torsion
_geom_torsion_site_symmetry_1
_geom_torsion_site_symmetry_2
_geom_torsion_site_symmetry_3
_geom_torsion_site_symmetry_4
_geom_torsion_publ_flag
K1 C6 C16 K2 147.01(9) . . . . ?
K1 C6 C16 C30 76.84(19) . . . . ?
K1 C16 C30 K2 162.96(8) . . . . ?
K1 C16 C30 C26 90.3(2) . . . . ?
K1 C26 C30 K2 -149.99(10) . . . . ?
K1 C26 C30 C16 -77.33(19) . . . . ?
K1 O2 C63 C57 -170.2(15) . . . . ?
K1 O2 C33 C65 166.4(17) . . . . ?
K1 O2' C67 C17 -153.2(8) . . . . ?
K1 O2' C35 C69 158.3(12) . . . . ?
K3 C8 C24 K2 -134.04(7) . . . . ?
K3 C8 C24 C44 -64.6(2) . . . . ?
K3 C8 C28 K2 130.07(7) . . . . ?
K3 C8 C28 C40 64.2(2) . . . . ?
K3 O1 C66 C42 -175.42(18) . . . . ?
K3 C24 C44 K2 -148.51(9) . . . . ?
K3 C24 C44 C40 -74.8(2) . . . . ?
K3 C28 C40 K2 142.27(9) . . . . ?
K3 C28 C40 C44 72.2(2) . . . . ?
K3 C40 C44 K2 153.63(7) . . . . ?
K3 C40 C44 C24 79.9(2) . . . . ?
K2 C55 C6 K1 -126.95(7) . . . . ?
K2 C55 C6 C16 -67.79(18) . . . . ?
K2 C55 C10 N3 173.84(14) . . . . ?
K2 C55 C10 C29 48.1(2) . . . . ?
K2 C55 C26 K1 128.68(7) . . . . ?
K2 C55 C26 C30 69.80(19) . . . . ?
K2 C6 C16 K1 -147.01(9) . . . . ?
K2 C6 C16 C30 -70.17(19) . . . . ?
K2 C8 C24 K3 134.04(7) . . . . ?
K2 C8 C24 C44 69.5(2) . . . . ?
K2 C8 C28 K3 -130.07(7) . . . . ?
K2 C8 C28 C40 -65.8(2) . . . . ?
K2 C16 C30 K1 -162.96(8) . . . . ?
K2 C16 C30 C26 -72.7(2) . . . . ?
K2 C20 C38 C34 74.1(3) 8_564 . . . ?
K2 C20 C64 C59 7.5(16) 8_564 . . . ?
K2 C20 C64 C15 135.4(6) 8_564 . . . ?
K2 C20 C61 C70 125.4(8) 8_564 . . . ?
K2 C20 C61 C39 3.1(13) 8_564 . . . ?
K2 C24 C44 K3 148.51(9) . . . . ?
K2 C24 C44 C40 73.7(2) . . . . ?
K2 C26 C30 K1 149.99(10) . . . . ?
K2 C26 C30 C16 72.7(2) . . . . ?
K2 C28 C40 K3 -142.27(9) . . . . ?
K2 C28 C40 C44 -70.1(2) . . . . ?
K2 C32 C34 C38 -76.6(3) 8_564 . . . ?
K2 C34 C38 C20 -81.2(2) 8_564 . . . ?
K2 C40 C44 K3 -153.63(7) . . . . ?
K2 C40 C44 C24 -73.8(2) . . . . ?
K2 C4 C2 Mg1 7(5) 8_564 . . . ?
K2 C4 C2 N2 7(2) 8_564 . . . ?
K2 C4 C2 C1 -178.5(6) 8_564 . . . ?
Mg1 N3 C10 C29 -34.9(2) . . . . ?
Mg1 N3 C10 C55 -162.05(16) . . . . ?
Mg1 N4 C29 C8 -159.02(17) . . . . ?
Mg1 N4 C29 C10 -31.8(2) . . . . ?
Mg1 N2 C12 C20 93.7(3) . . . . ?
Mg1 N2 C12 C22 -81.3(3) . . . . ?
Mg1 N2 C9 C72 -15.2(13) . . . . ?
Mg1 N2 C9 C19 173.0(13) . . . . ?
Mg1 N2 C2 C4 179.9(12) . . . . ?
Mg1 N2 C2 C1 5.2(10) . . . . ?
Mg1 N1 C58 C56 -59.2(8) . . . . ?
Mg1 N1 C58 C60 122.1(4) . . . . ?
Mg1 N1 C72 C9 11.6(9) . . . . ?
Mg1 N1 C72 C41 178.7(11) . . . . ?
Mg1 N1 C7 C47 -84.5(5) . . . . ?
Mg1 N1 C7 C49 86.3(5) . . . . ?
Mg1 N1 C1 C3 161.4(11) . . . . ?
Mg1 N1 C1 C2 -16.6(11) . . . . ?
Mg1 C72 C9 N2 10.4(9) . . . . ?
Mg1 C72 C9 C19 -178.1(17) . . . . ?
Mg1 C9 C19 K2 28(5) . . . 8_564 ?
Mg1 C2 C1 N1 11.7(7) . . . . ?
Mg1 C2 C1 C3 -166.2(15) . . . . ?
N4 C29 C8 K3 -9.9(3) . . . . ?
N4 C29 C8 K2 167.46(15) . . . . ?
N4 C29 C8 C24 81.4(3) . . . . ?
N4 C29 C8 C28 -101.6(3) . . . . ?
N4 C29 C10 N3 43.1(3) . . . . ?
N4 C29 C10 C55 170.73(19) . . . . ?
N2 C12 C20 K2 117.55(19) . . . 8_564 ?
N2 C12 C20 C38 177.9(2) . . . . ?
N2 C12 C20 C64 -17.6(7) . . . . ?
N2 C12 C20 C61 -5.3(6) . . . . ?
N2 C12 C22 C32 -178.4(2) . . . . ?
N2 C12 C22 C36 2.7(3) . . . . ?
N2 C9 C19 K2 14(2) . . . 8_564 ?
N2 C2 C1 Mg1 -3.8(7) . . . . ?
N2 C2 C1 N1 7.9(11) . . . . ?
N2 C2 C1 C3 -170.0(19) . . . . ?
N1 C58 C60 C62 178.8(6) . . . . ?
N1 C58 C60 C13 -8.5(7) . . . . ?
N1 C72 C9 Mg1 -8.2(6) . . . . ?
N1 C72 C9 N2 2.3(12) . . . . ?
N1 C72 C9 C19 173.7(19) . . . . ?
N1 C7 C49 C25 -170.0(5) . . . . ?
N1 C7 C49 C51 5.7(6) . . . . ?
C29 C8 C24 K3 -118.1(3) . . . . ?
C29 C8 C24 K2 107.8(3) . . . . ?
C29 C8 C24 C44 177.3(3) . . . . ?
C29 C8 C28 K3 118.9(3) . . . . ?
C29 C8 C28 K2 -111.0(3) . . . . ?
C29 C8 C28 C40 -176.8(3) . . . . ?
C55 C6 C16 K1 -77.62(19) . . . . ?
C55 C6 C16 K2 69.38(17) . . . . ?
C55 C6 C16 C30 -0.8(3) . . . . ?
C55 C26 C30 K1 77.5(2) . . . . ?
C55 C26 C30 K2 -72.48(19) . . . . ?
C55 C26 C30 C16 0.2(3) . . . . ?
C6 C55 C10 N3 -95.6(3) . . . . ?
C6 C55 C10 C29 138.7(2) . . . . ?
C6 C55 C26 K1 58.24(17) . . . . ?
C6 C55 C26 K2 -70.44(17) . . . . ?
C6 C55 C26 C30 -0.6(3) . . . . ?
C6 C16 C30 K1 -89.93(19) . . . . ?
C6 C16 C30 K2 73.03(19) . . . . ?
C6 C16 C30 C26 0.4(3) . . . . ?
C8 C29 C10 N3 171.2(2) . . . . ?
C8 C29 C10 C55 -61.2(3) . . . . ?
C8 C24 C44 K3 74.3(2) . . . . ?
C8 C24 C44 K2 -74.2(2) . . . . ?
C8 C24 C44 C40 -0.5(4) . . . . ?
C8 C28 C40 K3 -73.2(2) . . . . ?
C8 C28 C40 K2 69.1(2) . . . . ?
C8 C28 C40 C44 -1.0(4) . . . . ?
C10 C29 C8 K3 -135.85(18) . . . . ?
C10 C29 C8 K2 41.5(3) . . . . ?
C10 C29 C8 C24 -44.5(4) . . . . ?
C10 C29 C8 C28 132.5(3) . . . . ?
C10 C55 C6 K1 122.5(2) . . . . ?
C10 C55 C6 K2 -110.5(2) . . . . ?
C10 C55 C6 C16 -178.3(2) . . . . ?
C10 C55 C26 K1 -122.6(2) . . . . ?
C10 C55 C26 K2 108.7(2) . . . . ?
C10 C55 C26 C30 178.5(2) . . . . ?
C12 N2 C9 Mg1 172.8(9) . . . . ?
C12 N2 C9 C72 157.6(7) . . . . ?
C12 N2 C9 C19 -14(2) . . . . ?
C12 N2 C2 Mg1 150.7(6) . . . . ?
C12 N2 C2 C4 -29.4(18) . . . . ?
C12 N2 C2 C1 155.9(6) . . . . ?
C12 C20 C38 K2 -71.4(2) . . . 8_564 ?
C12 C20 C38 C34 2.7(4) . . . . ?
C12 C20 C64 C59 127.3(11) . . . . ?
C12 C20 C64 C15 -104.8(8) . . . . ?
C12 C20 C61 C70 -132.4(7) . . . . ?
C12 C20 C61 C39 105.3(9) . . . . ?
C12 C22 C32 K2 59.4(2) . . . 8_564 ?
C12 C22 C32 C34 -1.3(4) . . . . ?
C12 C22 C36 C50 -80.7(3) . . . . ?
C12 C22 C36 C68 150.2(3) . . . . ?
C14 N3 C10 C29 77.1(3) . . . . ?
C14 N3 C10 C55 -50.0(3) . . . . ?
C18 N3 C10 C29 -163.6(2) . . . . ?
C18 N3 C10 C55 69.3(3) . . . . ?
C20 C12 C22 C32 6.3(3) . . . . ?
C20 C12 C22 C36 -172.6(2) . . . . ?
C22 C12 C20 K2 -67.4(2) . . . 8_564 ?
C22 C12 C20 C38 -7.0(3) . . . . ?
C22 C12 C20 C64 157.5(7) . . . . ?
C22 C12 C20 C61 169.8(5) . . . . ?
C22 C32 C34 K2 73.4(3) . . . 8_564 ?
C22 C32 C34 C38 -3.2(4) . . . . ?
C24 C8 C28 K3 -63.6(2) . . . . ?
C24 C8 C28 K2 66.5(2) . . . . ?
C24 C8 C28 C40 0.7(3) . . . . ?
C26 C55 C6 K1 -58.28(18) . . . . ?
C26 C55 C6 K2 68.67(17) . . . . ?
C26 C55 C6 C16 0.9(3) . . . . ?
C26 C55 C10 N3 85.4(3) . . . . ?
C26 C55 C10 C29 -40.3(3) . . . . ?
C28 C8 C24 K3 64.4(2) . . . . ?
C28 C8 C24 K2 -69.6(2) . . . . ?
C28 C8 C24 C44 -0.1(4) . . . . ?
C28 C40 C44 K3 -78.9(2) . . . . ?
C28 C40 C44 K2 74.7(2) . . . . ?
C28 C40 C44 C24 0.9(4) . . . . ?
C32 C22 C36 C50 100.4(4) . . . . ?
C32 C22 C36 C68 -28.7(4) . . . . ?
C32 C34 C38 K2 83.7(3) . . . 8_564 ?
C32 C34 C38 C20 2.5(4) . . . . ?
C36 C22 C32 K2 -121.7(2) . . . 8_564 ?
C36 C22 C32 C34 177.5(3) . . . . ?
C38 C20 C64 C59 -66.9(13) . . . . ?
C38 C20 C64 C15 61.0(9) . . . . ?
C38 C20 C61 C70 44.3(10) . . . . ?
C38 C20 C61 C39 -78.0(12) . . . . ?
C42 C42 C66 O1 -11.6(4) 2_556 . . . ?
C46 N4 C29 C8 71.1(3) . . . . ?
C46 N4 C29 C10 -161.6(2) . . . . ?
C48 N4 C29 C8 -50.3(3) . . . . ?
C48 N4 C29 C10 76.9(3) . . . . ?
C52 C54 C56 C58 0.0 . . . . ?
C52 C54 C56 C5 -178.3(6) . . . . ?
C54 C52 C62 C60 0.0 . . . . ?
C54 C56 C58 N1 -178.6(7) . . . . ?
C54 C56 C58 C60 0.0 . . . . ?
C54 C56 C5 C37 84.4(6) . . . . ?
C54 C56 C5 C21 -37.0(7) . . . . ?
C56 C58 C60 C62 0.0 . . . . ?
C56 C58 C60 C13 172.6(9) . . . . ?
C58 N1 C1 Mg1 -176.9(11) . . . . ?
C58 N1 C1 C3 -16(2) . . . . ?
C58 N1 C1 C2 166.5(7) . . . . ?
C58 C56 C5 C37 -93.9(6) . . . . ?
C58 C56 C5 C21 144.7(6) . . . . ?
C58 C60 C62 C52 0.0 . . . . ?
C58 C60 C13 C53 -62.6(10) . . . . ?
C58 C60 C13 C71 162.8(15) . . . . ?
C62 C52 C54 C56 0.0 . . . . ?
C62 C60 C13 C53 110.3(7) . . . . ?
C62 C60 C13 C71 -24.3(16) . . . . ?
C64 C20 C38 K2 121.3(5) . . . 8_564 ?
C64 C20 C38 C34 -164.6(6) . . . . ?
C66 O1 C66 C42 4.58(18) 2_556 . . . ?
C72 N1 C7 C47 128.3(8) . . . . ?
C72 N1 C7 C49 -60.9(9) . . . . ?
C72 C9 C19 K2 -157.4(7) . . . 8_564 ?
C9 N2 C12 C20 -77.2(11) . . . . ?
C9 N2 C12 C22 107.8(11) . . . . ?
C37 C43 C47 C23 -29.1(7) . . . . ?
C37 C43 C47 C7 155.8(5) . . . . ?
C5 C56 C58 N1 -0.3(9) . . . . ?
C5 C56 C58 C60 178.3(6) . . . . ?
C41 C72 C9 Mg1 -174.9(15) . . . . ?
C41 C72 C9 N2 -164(2) . . . . ?
C41 C72 C9 C19 7.0(14) . . . . ?
C43 C47 C7 N1 -12.9(5) . . . . ?
C43 C47 C7 C49 175.3(5) . . . . ?
C11 C43 C47 C23 99.6(7) . . . . ?
C11 C43 C47 C7 -75.6(8) . . . . ?
C45 C23 C47 C43 -175.1(6) . . . . ?
C45 C23 C47 C7 0.0 . . . . ?
C23 C45 C25 C49 0.0 . . . . ?
C23 C47 C7 N1 171.8(4) . . . . ?
C23 C47 C7 C49 0.0 . . . . ?
C47 C7 C49 C25 0.0 . . . . ?
C47 C7 C49 C51 175.8(6) . . . . ?
C7 N1 C72 Mg1 158.1(6) . . . . ?
C7 N1 C72 C9 169.7(7) . . . . ?
C7 N1 C72 C41 -23.2(16) . . . . ?
C7 C49 C25 C45 0.0 . . . . ?
C7 C49 C51 C27 -117.5(6) . . . . ?
C7 C49 C51 C31 116.1(8) . . . . ?
C25 C45 C23 C47 0.0 . . . . ?
C25 C49 C51 C27 58.4(6) . . . . ?
C25 C49 C51 C31 -68.0(8) . . . . ?
C51 C49 C25 C45 -176.2(6) . . . . ?
C13 C60 C62 C52 -173.2(9) . . . . ?
C4 C2 C1 Mg1 -178.3(16) . . . . ?
C4 C2 C1 N1 -166.6(19) . . . . ?
C4 C2 C1 C3 15.5(13) . . . . ?
C2 N2 C12 C20 -47.2(9) . . . . ?
C2 N2 C12 C22 137.7(9) . . . . ?
C1 N1 C58 C56 117.2(13) . . . . ?
C1 N1 C58 C60 -61.5(12) . . . . ?
C61 C20 C38 K2 112.1(6) . . . 8_564 ?
C61 C20 C38 C34 -173.8(6) . . . . ?
O2 C63 C57 C65 -2.8(17) . . . . ?
C63 O2 C33 C65 -15(2) . . . . ?
C63 C57 C65 C33 -7(2) . . . . ?
C57 C65 C33 O2 14(3) . . . . ?
C33 O2 C63 C57 11.0(16) . . . . ?
O2' C67 C17 C69 -15.0(12) . . . . ?
C67 O2' C35 C69 -14.6(16) . . . . ?
C67 C17 C69 C35 6.1(18) . . . . ?
C17 C69 C35 O2' 5(2) . . . . ?
C35 O2' C67 C17 18.4(11) . . . . ?

loop_
_smtbx_masks_void_nr
_smtbx_masks_void_average_x
_smtbx_masks_void_average_y
_smtbx_masks_void_average_z
_smtbx_masks_void_volume
_smtbx_masks_void_count_electrons
_smtbx_masks_void_content
1 -0.388 0.000 0.500 1151.6 57.3 ?
2 -0.968 0.500 1.000 1151.6 57.3 ?
